data_4318337
loop_
_publ_author_name
'Tomikazu Kawano'
'Jun Kuwana'
'Chong-Xu Du'
'Ikuo Ueda'

_publ_section_title
;
 Copper(I) Ion Mediated Self-Organization of Molecular Rectangular Boxes
 from 1,2-Bis(2-pyridylethynyl)benzene Ligands with Bulky Substituents
;
_journal_name_full 'Inorganic Chemistry'
_journal_page_first 4078
_journal_page_last 4080
_journal_paper_doi 10.1021/ic025574e
_journal_volume 41
_journal_year 2002
_chemical_formula_sum 'C84 H104 Cu2 F12 N4 O4 P2'
_chemical_formula_weight 1650.79
_space_group_IT_number 1
_symmetry_cell_setting triclinic
_symmetry_space_group_name_Hall 'P 1'
_symmetry_space_group_name_H-M 'P 1'
_audit_creation_date 'Tue Nov  9 19:03:46 1999'
_audit_creation_method 'from TEXRAY.INF file'
_cell_angle_alpha 101.65(2)
_cell_angle_beta 115.08(2)
_cell_angle_gamma 97.66(1)
_cell_formula_units_Z 1
_cell_length_a 13.707(4)
_cell_length_b 14.891(3)
_cell_length_c 12.030(1)
_cell_measurement_reflns_used 0
_cell_measurement_temperature 288.2
_cell_measurement_theta_max 0.0
_cell_measurement_theta_min 0.0
_cell_volume 2110.8(9)
_computing_cell_refinement 'MSC/AFC Diffractometer Control'
_computing_data_collection 'MSC/AFC Diffractometer Control'
_computing_data_reduction teXsan
_computing_publication_material teXsan
_computing_structure_refinement teXsan
_diffrn_ambient_temperature 288.2
_diffrn_detector_area_resol_mean inf
_diffrn_measurement_device_type 'Rigaku RAXIS-IV'
_diffrn_radiation_detector 'Imaging Plate'
_diffrn_radiation_monochromator graphite
_diffrn_radiation_source 'Rigaku rotating anode'
_diffrn_radiation_type 'Mo K\a'
_diffrn_radiation_wavelength 0.7107
_diffrn_reflns_av_R_equivalents 0.000
_diffrn_reflns_av_sigmaI/netI 0.053
_diffrn_reflns_limit_h_max 17
_diffrn_reflns_limit_h_min 0
_diffrn_reflns_limit_k_max 19
_diffrn_reflns_limit_k_min -19
_diffrn_reflns_limit_l_max 13
_diffrn_reflns_limit_l_min -15
_diffrn_reflns_number 6670
_diffrn_reflns_reduction_process 'Lp corrections applied'
_diffrn_reflns_theta_max 0.00
_diffrn_reflns_theta_min 0.00
_exptl_absorpt_coefficient_mu 0.618
_exptl_absorpt_correction_T_max 1.000
_exptl_absorpt_correction_T_min 0.000
_exptl_absorpt_correction_type none
_exptl_crystal_colour yellow
_exptl_crystal_density_diffrn 1.299
_exptl_crystal_density_method 'not measured'
_exptl_crystal_description prisms
_exptl_crystal_F_000 864.00
_exptl_crystal_size_max 0.250
_exptl_crystal_size_mid 0.180
_exptl_crystal_size_min 0.080
_refine_diff_density_max 0.36
_refine_diff_density_min -0.55
_refine_ls_extinction_coef 0.0005(3)
_refine_ls_extinction_method 'Zachariasen(1967) type 2 Gaussian isotropic'
_refine_ls_goodness_of_fit_ref 1.250
_refine_ls_hydrogen_treatment noref
_refine_ls_matrix_type full
_refine_ls_number_constraints 0
_refine_ls_number_parameters 974
_refine_ls_number_reflns 4679
_refine_ls_number_restraints 0
_refine_ls_R_factor_gt 0.0541
_refine_ls_shift/su_max 1.6340
_refine_ls_shift/su_mean 0.1800
_refine_ls_structure_factor_coef F
_refine_ls_weighting_scheme unit
_refine_ls_wR_factor_gt 0.0921
_refine_ls_wR_factor_ref 0.0921
_reflns_number_gt 4679
_reflns_number_total 6670
_reflns_threshold_expression >3.0sigma(I)
_cod_data_source_file ic025574e_s2_1.cif
_cod_data_source_block CL1
_cod_depositor_comments
;
The following automatic conversions were performed:
'_reflns_observed_expression' tag replaced with
'_reflns_threshold_expression' tag as specified in the replacement
file 'cod-tools/trunk/perl-scripts/inputs/replacement_tags.lst'.

'_atom_site_calc_flags' tag replaced with '_atom_site_calc_flag' 
tag as specified in the replacement file 
'cod-tools/trunk/perl-scripts/inputs/replacement_tags.lst'.

'_atom_type_scat_imag' tag replaced with '_atom_type_scat_dispersion_imag' 
tag as specified in the replacement file
'cod-tools/trunk/perl-scripts/inputs/replacement_tags.lst'.

Automatic conversion script
Id: cif_correct_tags 3137 2015-03-23 15:08:43Z antanas 
;
_cod_original_cell_volume 2110.8201
_cod_database_code 4318337

loop_
_symmetry_equiv_pos_as_xyz
x,y,z

loop_
_atom_site_label
_atom_site_type_symbol
_atom_site_fract_x
_atom_site_fract_y
_atom_site_fract_z
_atom_site_U_iso_or_equiv
_atom_site_adp_type
_atom_site_occupancy
_atom_site_calc_flag
_atom_site_refinement_flags
Cu(1) Cu 0.9038(2) -0.4814(1) 0.8613(2) 0.0373(4) Uani 1.00 d .
Cu(2) Cu 0.6368(2) -0.9431(2) 0.9783(2) 0.0450(4) Uani 1.00 d .
P(1) P 0.4207(3) -0.4744(3) 1.3026(4) 0.0501(10) Uani 1.00 d .
P(2) P 1.1278(3) 0.0674(3) 1.5309(4) 0.0506(10) Uani 1.00 d .
F(1) F 1.1243(9) 0.0914(8) 1.4049(9) 0.085(3) Uani 1.00 d .
F(2) F 1.225(1) 0.156(1) 1.616(1) 0.134(4) Uani 1.00 d .
F(3) F 1.0266(7) 0.1133(8) 1.513(1) 0.097(3) Uani 1.00 d .
F(4) F 1.1318(8) 0.0522(8) 1.6581(9) 0.085(3) Uani 1.00 d .
F(5) F 1.0366(9) -0.0292(8) 1.4401(10) 0.084(3) Uani 1.00 d .
F(6) F 1.2246(7) 0.0202(7) 1.5367(9) 0.082(3) Uani 1.00 d .
F(7) F 0.5256(9) -0.3894(8) 1.381(1) 0.091(3) Uani 1.00 d .
F(8) F 0.3430(8) -0.4046(7) 1.296(1) 0.105(3) Uani 1.00 d .
F(9) F 0.4207(8) -0.4911(8) 1.4306(8) 0.074(3) Uani 1.00 d .
F(10) F 0.3211(10) -0.5709(9) 1.218(1) 0.099(3) Uani 1.00 d .
F(11) F 0.4936(9) -0.5490(7) 1.302(1) 0.098(3) Uani 1.00 d .
F(12) F 0.4161(10) -0.4541(8) 1.1754(9) 0.093(3) Uani 1.00 d .
O(1) O 0.8294(6) -0.3895(7) 0.7362(8) 0.037(2) Uani 1.00 d .
O(2) O 0.4484(7) -1.0432(6) 0.8470(8) 0.041(2) Uani 1.00 d .
O(3) O 1.0683(7) -0.3741(6) 0.9645(8) 0.038(2) Uani 1.00 d .
O(4) O 0.7364(7) -1.0260(7) 1.1173(9) 0.047(2) Uani 1.00 d .
N(1) N 0.7593(8) -0.4961(8) 0.8518(9) 0.033(2) Uani 1.00 d .
N(2) N 0.5386(9) -0.8666(8) 1.004(1) 0.040(2) Uani 1.00 d .
N(3) N 1.0091(8) -0.5543(8) 0.8384(10) 0.035(2) Uani 1.00 d .
N(4) N 0.7867(9) -0.9234(8) 0.979(1) 0.041(2) Uani 1.00 d .
C(1) C 0.965(1) -0.6287(9) 1.198(1) 0.040(3) Uani 1.00 d .
C(2) C 0.923(1) -0.693(1) 1.251(1) 0.044(3) Uani 1.00 d .
C(3) C 1.003(1) -0.715(1) 1.356(1) 0.057(4) Uani 1.00 d .
C(4) C 1.115(1) -0.682(1) 1.403(2) 0.062(4) Uani 1.00 d .
C(5) C 1.153(1) -0.622(1) 1.346(2) 0.058(4) Uani 1.00 d .
C(6) C 1.076(1) -0.600(1) 1.243(1) 0.051(3) Uani 1.00 d .
C(7) C 0.883(1) -0.602(1) 1.093(1) 0.045(4) Uani 1.00 d .
C(8) C 0.815(1) -0.582(1) 1.007(1) 0.043(3) Uani 1.00 d .
C(9) C 0.725(1) -0.5557(10) 0.909(1) 0.042(3) Uani 1.00 d .
C(10) C 0.614(1) -0.589(1) 0.878(1) 0.046(3) Uani 1.00 d .
C(11) C 0.535(1) -0.563(1) 0.778(1) 0.053(4) Uani 1.00 d .
C(12) C 0.564(1) -0.502(1) 0.723(1) 0.045(3) Uani 1.00 d .
C(13) C 0.678(1) -0.4697(10) 0.761(1) 0.037(3) Uani 1.00 d .
C(14) C 0.713(1) -0.402(1) 0.697(1) 0.048(3) Uani 1.00 d .
C(15) C 0.881(1) -0.3264(10) 0.686(1) 0.043(3) Uani 1.00 d .
C(16) C 0.880(1) -0.225(1) 0.733(1) 0.046(3) Uani 1.00 d .
C(17) C 0.946(1) -0.158(1) 0.698(2) 0.054(3) Uani 1.00 d .
C(18) C 0.899(1) -0.186(1) 0.553(1) 0.063(4) Uani 1.00 d .
C(19) C 0.900(1) -0.289(1) 0.503(1) 0.054(4) Uani 1.00 d .
C(20) C 0.8338(10) -0.3588(9) 0.539(1) 0.043(3) Uani 1.00 d .
C(21) C 0.949(1) -0.055(1) 0.753(2) 0.072(5) Uani 1.00 d .
C(22) C 0.829(1) -0.463(1) 0.483(1) 0.059(3) Uani 1.00 d .
C(23) C 0.770(2) -0.491(1) 0.333(2) 0.088(5) Uani 1.00 d .
C(24) C 0.941(1) -0.489(1) 0.534(1) 0.062(4) Uani 1.00 d .
C(25) C 0.809(1) -0.7262(10) 1.203(1) 0.043(3) Uani 1.00 d .
C(26) C 0.710(1) -0.7539(10) 1.156(1) 0.045(3) Uani 1.00 d .
C(27) C 0.586(1) -0.780(1) 1.095(1) 0.044(3) Uani 1.00 d .
C(28) C 0.523(1) -0.721(1) 1.118(2) 0.056(4) Uani 1.00 d .
C(29) C 0.410(1) -0.750(1) 1.052(2) 0.065(4) Uani 1.00 d .
C(30) C 0.359(1) -0.835(1) 0.960(1) 0.052(4) Uani 1.00 d .
C(31) C 0.426(1) -0.894(1) 0.936(1) 0.040(3) Uani 1.00 d .
C(32) C 0.372(1) -0.987(1) 0.837(1) 0.050(3) Uani 1.00 d .
C(33) C 0.396(1) -1.1359(9) 0.749(1) 0.043(3) Uani 1.00 d .
C(34) C 0.346(1) -1.208(1) 0.796(1) 0.047(3) Uani 1.00 d .
C(35) C 0.295(1) -1.307(1) 0.703(1) 0.056(4) Uani 1.00 d .
C(36) C 0.382(1) -1.337(1) 0.669(2) 0.061(4) Uani 1.00 d .
C(37) C 0.432(1) -1.268(1) 0.614(1) 0.057(4) Uani 1.00 d .
C(38) C 0.483(1) -1.1655(10) 0.711(1) 0.044(3) Uani 1.00 d .
C(39) C 0.249(1) -1.376(1) 0.757(2) 0.070(5) Uani 1.00 d .
C(40) C 0.533(1) -1.093(1) 0.659(1) 0.047(3) Uani 1.00 d .
C(41) C 0.449(1) -1.086(1) 0.526(1) 0.061(4) Uani 1.00 d .
C(42) C 0.641(1) -1.112(1) 0.657(2) 0.077(5) Uani 1.00 d .
C(43) C 0.627(1) -0.7266(9) 0.582(1) 0.036(3) Uani 1.00 d .
C(44) C 0.581(1) -0.787(1) 0.628(1) 0.045(3) Uani 1.00 d .
C(45) C 0.463(1) -0.817(1) 0.572(2) 0.056(4) Uani 1.00 d .
C(46) C 0.396(1) -0.780(1) 0.475(2) 0.059(4) Uani 1.00 d .
C(47) C 0.441(1) -0.721(1) 0.433(2) 0.058(4) Uani 1.00 d .
C(48) C 0.557(1) -0.6921(10) 0.484(1) 0.045(3) Uani 1.00 d .
C(49) C 0.749(1) -0.6968(10) 0.636(1) 0.038(3) Uani 1.00 d .
C(50) C 0.848(1) -0.677(1) 0.684(1) 0.044(3) Uani 1.00 d .
C(51) C 0.967(1) -0.6427(10) 0.752(1) 0.039(3) Uani 1.00 d .
C(52) C 1.039(1) -0.696(1) 0.732(2) 0.055(4) Uani 1.00 d .
C(53) C 1.156(1) -0.656(1) 0.803(1) 0.054(4) Uani 1.00 d .
C(54) C 1.195(1) -0.565(1) 0.891(1) 0.048(3) Uani 1.00 d .
C(55) C 1.119(1) -0.5172(10) 0.904(1) 0.041(3) Uani 1.00 d .
C(56) C 1.159(1) -0.419(1) 1.000(1) 0.046(3) Uani 1.00 d .
C(57) C 1.0889(10) -0.2774(9) 1.039(1) 0.041(3) Uani 1.00 d .
C(58) C 1.167(1) -0.209(1) 1.015(1) 0.048(3) Uani 1.00 d .
C(59) C 1.173(1) -0.105(1) 1.077(1) 0.057(3) Uani 1.00 d .
C(60) C 1.217(1) -0.089(1) 1.222(2) 0.064(4) Uani 1.00 d .
C(61) C 1.141(1) -0.161(1) 1.248(1) 0.053(4) Uani 1.00 d .
C(62) C 1.127(1) -0.2666(9) 1.183(1) 0.044(3) Uani 1.00 d .
C(63) C 1.241(1) -0.035(1) 1.052(2) 0.078(5) Uani 1.00 d .
C(64) C 1.046(1) -0.338(1) 1.206(1) 0.053(4) Uani 1.00 d .
C(65) C 1.095(2) -0.342(1) 1.345(2) 0.079(5) Uani 1.00 d .
C(66) C 0.930(1) -0.317(1) 1.167(1) 0.054(4) Uani 1.00 d .
C(67) C 0.650(1) -0.822(1) 0.729(1) 0.049(4) Uani 1.00 d .
C(68) C 0.717(1) -0.847(1) 0.814(1) 0.045(4) Uani 1.00 d .
C(69) C 0.808(1) -0.8663(10) 0.913(1) 0.040(3) Uani 1.00 d .
C(70) C 0.917(1) -0.831(1) 0.940(1) 0.053(4) Uani 1.00 d .
C(71) C 1.006(1) -0.851(1) 1.031(1) 0.051(4) Uani 1.00 d .
C(72) C 0.984(1) -0.909(1) 1.101(1) 0.050(3) Uani 1.00 d .
C(73) C 0.873(1) -0.944(1) 1.071(1) 0.048(3) Uani 1.00 d .
C(74) C 0.849(1) -1.008(1) 1.143(2) 0.063(4) Uani 1.00 d .
C(75) C 0.705(1) -1.0908(10) 1.182(1) 0.041(3) Uani 1.00 d .
C(76) C 0.669(1) -1.195(1) 1.093(1) 0.045(3) Uani 1.00 d .
C(77) C 0.630(1) -1.264(1) 1.154(1) 0.053(4) Uani 1.00 d .
C(78) C 0.595(2) -1.367(1) 1.067(2) 0.082(6) Uani 1.00 d .
C(79) C 0.533(1) -1.235(1) 1.177(1) 0.060(4) Uani 1.00 d .
C(80) C 0.572(1) -1.132(1) 1.267(1) 0.053(4) Uani 1.00 d .
C(81) C 0.615(1) -1.0615(9) 1.209(1) 0.043(3) Uani 1.00 d .
C(82) C 0.549(1) -0.920(1) 1.292(2) 0.067(4) Uani 1.00 d .
C(83) C 0.653(1) -0.956(1) 1.295(1) 0.055(3) Uani 1.00 d .
C(84) C 0.742(1) -0.941(1) 1.434(2) 0.064(4) Uani 1.00 d .
H(1) H 0.9760 -0.7589 1.3915 0.0661 Uiso 1.00 calc .
H(2) H 1.1660 -0.6976 1.4769 0.0724 Uiso 1.00 calc .
H(3) H 1.2313 -0.5992 1.3748 0.0726 Uiso 1.00 calc .
H(4) H 1.1011 -0.5579 1.2059 0.0668 Uiso 1.00 calc .
H(5) H 0.5938 -0.6259 0.9256 0.0558 Uiso 1.00 calc .
H(6) H 0.4566 -0.5900 0.7484 0.0622 Uiso 1.00 calc .
H(7) H 0.5089 -0.4775 0.6611 0.0563 Uiso 1.00 calc .
H(8) H 0.6973 -0.3408 0.7258 0.0603 Uiso 1.00 calc .
H(9) H 0.6693 -0.4243 0.6078 0.0603 Uiso 1.00 calc .
H(10) H 0.9567 -0.3263 0.7221 0.0500 Uiso 1.00 calc .
H(11) H 0.8040 -0.2199 0.6973 0.0576 Uiso 1.00 calc .
H(12) H 0.9086 -0.2084 0.8250 0.0576 Uiso 1.00 calc .
H(13) H 1.0223 -0.1643 0.7328 0.0627 Uiso 1.00 calc .
H(14) H 0.8237 -0.1797 0.5161 0.0779 Uiso 1.00 calc .
H(15) H 0.9402 -0.1435 0.5282 0.0779 Uiso 1.00 calc .
H(16) H 0.8727 -0.3052 0.4114 0.0621 Uiso 1.00 calc .
H(17) H 0.9771 -0.2934 0.5394 0.0621 Uiso 1.00 calc .
H(18) H 0.7581 -0.3522 0.5009 0.0509 Uiso 1.00 calc .
H(19) H 0.9832 -0.0370 0.8455 0.0827 Uiso 1.00 calc .
H(20) H 0.9951 -0.0110 0.7325 0.0827 Uiso 1.00 calc .
H(21) H 0.8780 -0.0434 0.7210 0.0827 Uiso 1.00 calc .
H(22) H 0.7820 -0.5023 0.5057 0.0736 Uiso 1.00 calc .
H(23) H 0.6979 -0.4766 0.3039 0.1026 Uiso 1.00 calc .
H(24) H 0.8129 -0.4522 0.3072 0.1026 Uiso 1.00 calc .
H(25) H 0.7616 -0.5546 0.2977 0.1026 Uiso 1.00 calc .
H(26) H 0.9341 -0.5544 0.4982 0.0747 Uiso 1.00 calc .
H(27) H 0.9911 -0.4522 0.5135 0.0747 Uiso 1.00 calc .
H(28) H 0.9754 -0.4757 0.6257 0.0747 Uiso 1.00 calc .
H(29) H 0.5582 -0.6624 1.1863 0.0678 Uiso 1.00 calc .
H(30) H 0.3654 -0.7080 1.0645 0.0743 Uiso 1.00 calc .
H(31) H 0.2782 -0.8562 0.9145 0.0563 Uiso 1.00 calc .
H(32) H 0.3407 -0.9795 0.7525 0.0649 Uiso 1.00 calc .
H(33) H 0.3109 -1.0218 0.8451 0.0649 Uiso 1.00 calc .
H(34) H 0.3364 -1.1282 0.6742 0.0517 Uiso 1.00 calc .
H(35) H 0.4011 -1.2096 0.8777 0.0584 Uiso 1.00 calc .
H(36) H 0.2874 -1.1848 0.8137 0.0584 Uiso 1.00 calc .
H(37) H 0.2350 -1.3034 0.6246 0.0635 Uiso 1.00 calc .
H(38) H 0.4408 -1.3427 0.7441 0.0725 Uiso 1.00 calc .
H(39) H 0.3496 -1.3982 0.6063 0.0725 Uiso 1.00 calc .
H(40) H 0.4896 -1.2914 0.5999 0.0635 Uiso 1.00 calc .
H(41) H 0.3758 -1.2671 0.5344 0.0635 Uiso 1.00 calc .
H(42) H 0.5430 -1.1690 0.7879 0.0520 Uiso 1.00 calc .
H(43) H 0.1943 -1.3509 0.7778 0.0798 Uiso 1.00 calc .
H(44) H 0.2139 -1.4354 0.6976 0.0798 Uiso 1.00 calc .
H(45) H 0.3068 -1.3789 0.8340 0.0798 Uiso 1.00 calc .
H(46) H 0.5533 -1.0317 0.7176 0.0509 Uiso 1.00 calc .
H(47) H 0.3854 -1.0706 0.5245 0.0716 Uiso 1.00 calc .
H(48) H 0.4843 -1.0418 0.4973 0.0716 Uiso 1.00 calc .
H(49) H 0.4264 -1.1478 0.4608 0.0716 Uiso 1.00 calc .
H(50) H 0.6253 -1.1741 0.6017 0.0907 Uiso 1.00 calc .
H(51) H 0.6745 -1.0667 0.6335 0.0907 Uiso 1.00 calc .
H(52) H 0.6936 -1.1127 0.7434 0.0907 Uiso 1.00 calc .
H(53) H 0.4275 -0.8587 0.6092 0.0648 Uiso 1.00 calc .
H(54) H 0.3155 -0.8020 0.4363 0.0673 Uiso 1.00 calc .
H(55) H 0.3924 -0.6985 0.3647 0.0740 Uiso 1.00 calc .
H(56) H 0.5907 -0.6486 0.4480 0.0556 Uiso 1.00 calc .
H(57) H 1.0099 -0.7591 0.6751 0.0628 Uiso 1.00 calc .
H(58) H 1.2050 -0.6909 0.7856 0.0657 Uiso 1.00 calc .
H(59) H 1.2745 -0.5376 0.9446 0.0598 Uiso 1.00 calc .
H(60) H 1.2220 -0.3841 1.0003 0.0581 Uiso 1.00 calc .
H(61) H 1.1812 -0.4268 1.0850 0.0581 Uiso 1.00 calc .
H(62) H 1.0177 -0.2604 1.0057 0.0464 Uiso 1.00 calc .
H(63) H 1.2392 -0.2189 1.0509 0.0572 Uiso 1.00 calc .
H(64) H 1.1406 -0.2188 0.9242 0.0572 Uiso 1.00 calc .
H(65) H 1.0989 -0.0942 1.0414 0.0678 Uiso 1.00 calc .
H(66) H 1.2907 -0.0952 1.2608 0.0804 Uiso 1.00 calc .
H(67) H 1.2171 -0.0249 1.2632 0.0804 Uiso 1.00 calc .
H(68) H 1.1716 -0.1520 1.3399 0.0636 Uiso 1.00 calc .
H(69) H 1.0686 -0.1491 1.2193 0.0636 Uiso 1.00 calc .
H(70) H 1.1993 -0.2796 1.2181 0.0513 Uiso 1.00 calc .
H(71) H 1.3172 -0.0413 1.0825 0.0881 Uiso 1.00 calc .
H(72) H 1.2137 -0.0435 0.9588 0.0881 Uiso 1.00 calc .
H(73) H 1.2449 0.0296 1.0878 0.0881 Uiso 1.00 calc .
H(74) H 1.0349 -0.4011 1.1546 0.0631 Uiso 1.00 calc .
H(75) H 1.0459 -0.3888 1.3551 0.0982 Uiso 1.00 calc .
H(76) H 1.1646 -0.3608 1.3692 0.0982 Uiso 1.00 calc .
H(77) H 1.1082 -0.2829 1.4015 0.0982 Uiso 1.00 calc .
H(78) H 0.9373 -0.2563 1.2197 0.0657 Uiso 1.00 calc .
H(79) H 0.8944 -0.3193 1.0808 0.0657 Uiso 1.00 calc .
H(80) H 0.8828 -0.3633 1.1823 0.0657 Uiso 1.00 calc .
H(81) H 0.9313 -0.7888 0.8907 0.0665 Uiso 1.00 calc .
H(82) H 1.0815 -0.8272 1.0475 0.0639 Uiso 1.00 calc .
H(83) H 1.0429 -0.9233 1.1686 0.0545 Uiso 1.00 calc .
H(84) H 0.8932 -0.9764 1.2391 0.0753 Uiso 1.00 calc .
H(85) H 0.8679 -1.0656 1.1294 0.0753 Uiso 1.00 calc .
H(86) H 0.7682 -1.0847 1.2621 0.0499 Uiso 1.00 calc .
H(87) H 0.6062 -1.1995 1.0123 0.0556 Uiso 1.00 calc .
H(88) H 0.7269 -1.2105 1.0783 0.0556 Uiso 1.00 calc .
H(89) H 0.6920 -1.2577 1.2360 0.0609 Uiso 1.00 calc .
H(90) H 0.4723 -1.2384 1.0947 0.0672 Uiso 1.00 calc .
H(91) H 0.5052 -1.2801 1.2100 0.0672 Uiso 1.00 calc .
H(92) H 0.5130 -1.1145 1.2845 0.0620 Uiso 1.00 calc .
H(93) H 0.6321 -1.1288 1.3511 0.0620 Uiso 1.00 calc .
H(94) H 0.5519 -1.0669 1.1273 0.0514 Uiso 1.00 calc .
H(95) H 0.5749 -1.4111 1.1040 0.0959 Uiso 1.00 calc .
H(96) H 0.5364 -1.3738 0.9847 0.0959 Uiso 1.00 calc .
H(97) H 0.6581 -1.3820 1.0540 0.0959 Uiso 1.00 calc .
H(98) H 0.6842 -0.9165 1.2573 0.0665 Uiso 1.00 calc .
H(99) H 0.5708 -0.8568 1.3412 0.0814 Uiso 1.00 calc .
H(100) H 0.4963 -0.9285 1.2068 0.0814 Uiso 1.00 calc .
H(101) H 0.5162 -0.9589 1.3292 0.0814 Uiso 1.00 calc .
H(102) H 0.7135 -0.9779 1.4754 0.0747 Uiso 1.00 calc .
H(103) H 0.8066 -0.9602 1.4356 0.0747 Uiso 1.00 calc .
H(104) H 0.7653 -0.8760 1.4840 0.0747 Uiso 1.00 calc .

loop_
_atom_site_aniso_label
_atom_site_aniso_U_11
_atom_site_aniso_U_22
_atom_site_aniso_U_33
_atom_site_aniso_U_12
_atom_site_aniso_U_13
_atom_site_aniso_U_23
Cu(1) 0.0312(6) 0.0439(9) 0.0378(7) 0.0137(6) 0.0152(5) 0.0133(6)
Cu(2) 0.0394(7) 0.0525(10) 0.0462(8) 0.0170(7) 0.0198(6) 0.0183(7)
P(1) 0.044(2) 0.055(2) 0.042(2) 0.011(1) 0.014(2) 0.013(2)
P(2) 0.048(2) 0.054(2) 0.047(2) 0.020(1) 0.018(2) 0.015(2)
F(1) 0.094(6) 0.123(8) 0.055(4) 0.032(6) 0.040(4) 0.048(4)
F(2) 0.092(8) 0.15(1) 0.080(8) -0.067(7) 0.022(6) -0.034(8)
F(3) 0.060(4) 0.149(8) 0.099(7) 0.074(4) 0.041(4) 0.034(6)
F(4) 0.080(6) 0.137(9) 0.053(4) 0.030(6) 0.034(4) 0.045(5)
F(5) 0.081(6) 0.073(6) 0.061(6) -0.011(4) 0.017(5) 0.003(5)
F(6) 0.057(4) 0.127(7) 0.084(6) 0.063(4) 0.038(4) 0.038(5)
F(7) 0.075(6) 0.072(6) 0.078(6) -0.023(4) 0.008(5) 0.017(5)
F(8) 0.102(6) 0.093(6) 0.099(7) 0.086(4) 0.013(5) 0.024(5)
F(9) 0.083(6) 0.093(7) 0.041(4) 0.018(5) 0.027(4) 0.020(4)
F(10) 0.100(7) 0.085(7) 0.066(6) -0.046(5) 0.036(5) -0.019(6)
F(11) 0.118(6) 0.076(6) 0.117(8) 0.078(4) 0.056(5) 0.026(5)
F(12) 0.116(8) 0.100(7) 0.052(4) -0.007(6) 0.030(5) 0.042(4)
O(1) 0.028(3) 0.060(5) 0.034(4) 0.021(3) 0.016(3) 0.025(3)
O(2) 0.036(4) 0.038(4) 0.034(4) 0.012(3) 0.006(3) -0.002(3)
O(3) 0.029(4) 0.038(4) 0.033(4) 0.015(3) 0.004(3) 0.001(3)
O(4) 0.042(4) 0.059(6) 0.046(4) 0.012(4) 0.019(4) 0.033(4)
N(1) 0.034(3) 0.038(6) 0.029(5) 0.014(4) 0.016(3) 0.011(4)
N(2) 0.045(4) 0.041(5) 0.038(5) 0.012(3) 0.020(4) 0.015(4)
N(3) 0.036(4) 0.034(5) 0.035(5) 0.011(3) 0.016(4) 0.010(4)
N(4) 0.042(3) 0.038(6) 0.042(5) 0.007(4) 0.022(4) 0.007(4)
C(1) 0.048(5) 0.028(7) 0.044(6) 0.013(5) 0.019(4) 0.011(5)
C(2) 0.045(4) 0.030(7) 0.048(7) -0.002(6) 0.018(5) 0.007(5)
C(3) 0.059(6) 0.057(9) 0.047(7) 0.011(7) 0.019(6) 0.019(6)
C(4) 0.058(6) 0.07(1) 0.056(8) 0.021(7) 0.020(7) 0.032(7)
C(5) 0.045(8) 0.055(9) 0.069(9) 0.012(6) 0.019(6) 0.024(6)
C(6) 0.051(5) 0.045(8) 0.062(8) 0.008(6) 0.028(6) 0.025(6)
C(7) 0.047(7) 0.042(8) 0.040(7) 0.011(6) 0.015(5) 0.016(5)
C(8) 0.036(6) 0.049(8) 0.039(6) 0.005(6) 0.013(5) 0.015(5)
C(9) 0.047(5) 0.043(7) 0.047(6) 0.015(5) 0.024(4) 0.030(5)
C(10) 0.048(5) 0.050(8) 0.047(7) 0.011(6) 0.028(5) 0.018(6)
C(11) 0.051(8) 0.062(9) 0.040(7) 0.006(6) 0.017(5) 0.016(6)
C(12) 0.040(5) 0.048(8) 0.048(7) 0.012(6) 0.022(5) 0.011(6)
C(13) 0.038(4) 0.043(7) 0.029(6) 0.019(5) 0.012(4) 0.009(5)
C(14) 0.029(4) 0.071(9) 0.059(7) 0.014(6) 0.026(5) 0.041(6)
C(15) 0.037(6) 0.044(6) 0.039(5) 0.005(5) 0.008(5) 0.021(5)
C(16) 0.052(8) 0.051(6) 0.028(6) 0.015(6) 0.010(5) 0.013(5)
C(17) 0.039(7) 0.046(7) 0.057(6) 0.002(6) 0.009(6) 0.015(6)
C(18) 0.069(9) 0.055(7) 0.060(6) -0.001(7) 0.027(7) 0.026(6)
C(19) 0.061(8) 0.059(7) 0.040(7) -0.002(6) 0.026(6) 0.016(6)
C(20) 0.036(6) 0.052(6) 0.041(5) 0.013(5) 0.017(5) 0.017(5)
C(21) 0.070(9) 0.047(8) 0.09(1) 0.009(8) 0.038(8) 0.010(8)
C(22) 0.071(7) 0.052(7) 0.063(7) 0.011(7) 0.045(6) 0.006(7)
C(23) 0.07(1) 0.09(1) 0.062(7) 0.01(1) 0.018(9) -0.01(1)
C(24) 0.080(8) 0.057(9) 0.059(8) 0.024(7) 0.037(7) 0.020(7)
C(25) 0.044(4) 0.034(7) 0.053(7) 0.015(5) 0.021(5) 0.019(6)
C(26) 0.046(4) 0.027(7) 0.053(8) 0.007(6) 0.017(6) 0.006(6)
C(27) 0.046(4) 0.041(6) 0.045(7) 0.008(5) 0.023(5) 0.012(5)
C(28) 0.054(5) 0.038(9) 0.061(9) 0.012(6) 0.022(6) -0.005(7)
C(29) 0.052(5) 0.048(8) 0.08(1) 0.023(6) 0.027(7) 0.005(7)
C(30) 0.043(6) 0.049(7) 0.062(8) 0.025(5) 0.022(6) 0.013(6)
C(31) 0.045(4) 0.044(7) 0.028(6) 0.019(5) 0.014(5) 0.005(5)
C(32) 0.046(7) 0.046(7) 0.044(8) 0.029(5) 0.011(6) -0.003(5)
C(33) 0.044(6) 0.040(6) 0.031(6) 0.009(5) 0.011(5) -0.002(4)
C(34) 0.055(7) 0.048(6) 0.039(7) 0.020(6) 0.021(5) 0.014(4)
C(35) 0.067(8) 0.051(7) 0.044(7) 0.013(6) 0.023(6) 0.009(5)
C(36) 0.059(8) 0.033(8) 0.08(1) 0.007(6) 0.028(7) 0.005(7)
C(37) 0.067(8) 0.050(7) 0.049(8) 0.021(6) 0.029(6) -0.003(5)
C(38) 0.050(6) 0.049(6) 0.031(6) 0.011(5) 0.019(5) 0.005(5)
C(39) 0.069(10) 0.059(10) 0.073(10) -0.010(8) 0.034(7) 0.017(7)
C(40) 0.061(6) 0.044(7) 0.041(6) 0.016(6) 0.029(5) 0.010(5)
C(41) 0.058(8) 0.09(1) 0.051(7) 0.022(8) 0.028(6) 0.036(7)
C(42) 0.060(7) 0.09(1) 0.09(1) 0.032(8) 0.049(7) 0.028(10)
C(43) 0.042(4) 0.031(7) 0.030(6) 0.012(5) 0.016(4) 0.000(4)
C(44) 0.042(5) 0.042(8) 0.054(7) 0.006(5) 0.023(5) 0.019(5)
C(45) 0.041(5) 0.056(9) 0.065(8) 0.006(6) 0.020(6) 0.026(7)
C(46) 0.037(7) 0.061(9) 0.070(9) 0.015(6) 0.015(6) 0.025(6)
C(47) 0.045(5) 0.058(9) 0.068(9) 0.019(6) 0.017(7) 0.028(7)
C(48) 0.045(5) 0.034(7) 0.045(7) 0.008(6) 0.011(5) 0.015(5)
C(49) 0.043(3) 0.034(7) 0.035(6) 0.006(6) 0.020(5) 0.006(6)
C(50) 0.044(3) 0.038(7) 0.051(7) 0.020(5) 0.021(5) 0.012(6)
C(51) 0.045(4) 0.031(5) 0.041(6) 0.012(5) 0.018(5) 0.014(4)
C(52) 0.052(5) 0.042(8) 0.064(9) 0.025(5) 0.022(6) 0.006(7)
C(53) 0.051(5) 0.054(7) 0.057(8) 0.027(6) 0.026(6) 0.007(6)
C(54) 0.043(6) 0.055(7) 0.050(7) 0.027(5) 0.022(5) 0.009(5)
C(55) 0.035(4) 0.037(6) 0.052(7) 0.013(4) 0.018(5) 0.017(5)
C(56) 0.024(5) 0.049(7) 0.048(7) 0.017(4) 0.006(5) 0.003(5)
C(57) 0.033(6) 0.036(5) 0.039(5) 0.010(5) 0.009(5) 0.000(5)
C(58) 0.042(7) 0.049(6) 0.041(7) 0.000(6) 0.017(5) 0.004(6)
C(59) 0.049(7) 0.052(6) 0.057(6) 0.012(6) 0.017(6) 0.009(6)
C(60) 0.065(9) 0.048(9) 0.057(6) 0.000(7) 0.021(7) -0.001(7)
C(61) 0.051(7) 0.045(6) 0.046(8) 0.013(6) 0.017(6) -0.009(6)
C(62) 0.044(6) 0.041(6) 0.039(5) 0.016(5) 0.013(5) 0.005(5)
C(63) 0.08(1) 0.07(1) 0.09(1) -0.001(8) 0.044(8) 0.032(8)
C(64) 0.037(5) 0.070(10) 0.055(6) 0.013(5) 0.024(5) 0.017(7)
C(65) 0.10(1) 0.09(1) 0.056(7) 0.03(1) 0.039(8) 0.025(9)
C(66) 0.038(5) 0.07(1) 0.061(8) 0.012(6) 0.036(5) 0.008(7)
C(67) 0.050(7) 0.044(8) 0.049(7) 0.010(6) 0.021(5) 0.012(6)
C(68) 0.058(7) 0.030(7) 0.044(7) 0.007(6) 0.025(5) 0.008(5)
C(69) 0.049(5) 0.030(7) 0.040(6) 0.006(5) 0.026(4) -0.002(4)
C(70) 0.049(5) 0.058(9) 0.058(8) 0.007(6) 0.028(5) 0.028(6)
C(71) 0.035(6) 0.059(9) 0.062(8) 0.006(6) 0.028(5) 0.019(6)
C(72) 0.040(5) 0.068(9) 0.043(7) 0.025(6) 0.015(5) 0.020(6)
C(73) 0.042(5) 0.050(8) 0.049(7) 0.019(5) 0.021(5) 0.007(5)
C(74) 0.042(5) 0.10(1) 0.064(8) 0.023(7) 0.023(6) 0.053(7)
C(75) 0.039(6) 0.045(6) 0.041(6) 0.010(5) 0.019(5) 0.018(4)
C(76) 0.049(7) 0.045(6) 0.053(7) 0.019(6) 0.031(5) 0.019(5)
C(77) 0.061(8) 0.039(6) 0.054(8) 0.011(6) 0.019(6) 0.024(5)
C(78) 0.10(1) 0.045(8) 0.09(1) 0.005(10) 0.04(1) 0.007(8)
C(79) 0.068(8) 0.049(7) 0.069(8) 0.009(7) 0.038(6) 0.024(6)
C(80) 0.068(8) 0.054(6) 0.054(7) 0.017(6) 0.039(6) 0.026(5)
C(81) 0.050(6) 0.047(6) 0.042(6) 0.024(5) 0.025(5) 0.018(4)
C(82) 0.074(8) 0.063(10) 0.077(9) 0.034(7) 0.045(7) 0.018(8)
C(83) 0.060(7) 0.048(6) 0.050(6) 0.014(6) 0.021(6) 0.011(6)
C(84) 0.060(9) 0.057(10) 0.047(7) 0.000(8) 0.016(6) -0.008(8)

loop_
_atom_type_symbol
_atom_type_description
_atom_type_scat_dispersion_real
_atom_type_scat_dispersion_imag
_atom_type_scat_source
C C 0.003 0.002
;International Tables for Crystallography
(1992, Vol. C, Tables 4.2.6.8 and 6.1.1.1)
;
H H 0.000 0.000
;International Tables for Crystallography
(1992, Vol. C, Table 6.1.1.2)
;
N N 0.006 0.003
;International Tables for Crystallography
(1992, Vol. C, Tables 4.2.6.8 and 6.1.1.1)
;
O O 0.011 0.006
;International Tables for Crystallography
(1992, Vol. C, Tables 4.2.6.8 and 6.1.1.1)
;
Cu Cu 0.320 1.265
;International Tables for Crystallography
(1992, Vol. C, Tables 4.2.6.8 and 6.1.1.1)
;
P P 0.102 0.094
;International Tables for Crystallography
(1992, Vol. C, Tables 4.2.6.8 and 6.1.1.1)
;
F F 0.017 0.010
;International Tables for Crystallography
(1992, Vol. C, Tables 4.2.6.8 and 6.1.1.1)
;

loop_
_geom_angle_atom_site_label_1
_geom_angle_atom_site_label_2
_geom_angle_atom_site_label_3
_geom_angle
_geom_angle_site_symmetry_1
_geom_angle_site_symmetry_2
_geom_angle_site_symmetry_3
_geom_angle_publ_flag
O(1) Cu(1) O(3) 90.7(3) 1_555 1_555 1_555 yes
O(1) Cu(1) N(1) 78.2(5) 1_555 1_555 1_555 yes
O(1) Cu(1) N(3) 122.4(5) 1_555 1_555 1_555 yes
O(3) Cu(1) N(1) 138.6(4) 1_555 1_555 1_555 yes
O(3) Cu(1) N(3) 76.3(4) 1_555 1_555 1_555 yes
N(1) Cu(1) N(3) 142.7(5) 1_555 1_555 1_555 yes
N(2) Cu(2) N(4) 138.4(5) 1_555 1_555 1_555 yes
F(7) P(1) F(8) 90.3(7) 1_555 1_555 1_555 yes
F(7) P(1) F(9) 92.1(7) 1_555 1_555 1_555 yes
F(7) P(1) F(10) 173.0(9) 1_555 1_555 1_555 yes
F(7) P(1) F(11) 92.6(7) 1_555 1_555 1_555 yes
F(7) P(1) F(12) 88.0(7) 1_555 1_555 1_555 yes
F(8) P(1) F(9) 90.9(8) 1_555 1_555 1_555 yes
F(8) P(1) F(10) 96.5(7) 1_555 1_555 1_555 yes
F(8) P(1) F(11) 176.8(6) 1_555 1_555 1_555 yes
F(8) P(1) F(12) 85.9(8) 1_555 1_555 1_555 yes
F(9) P(1) F(10) 89.5(7) 1_555 1_555 1_555 yes
F(9) P(1) F(11) 90.1(8) 1_555 1_555 1_555 yes
F(9) P(1) F(12) 176.9(8) 1_555 1_555 1_555 yes
F(10) P(1) F(11) 80.5(7) 1_555 1_555 1_555 yes
F(10) P(1) F(12) 90.8(7) 1_555 1_555 1_555 yes
F(11) P(1) F(12) 93.0(8) 1_555 1_555 1_555 yes
F(1) P(2) F(2) 89.8(8) 1_555 1_555 1_555 yes
F(1) P(2) F(3) 89.2(8) 1_555 1_555 1_555 yes
F(1) P(2) F(4) 175.6(8) 1_555 1_555 1_555 yes
F(1) P(2) F(5) 88.5(7) 1_555 1_555 1_555 yes
F(1) P(2) F(6) 86.7(7) 1_555 1_555 1_555 yes
F(2) P(2) F(3) 99.5(9) 1_555 1_555 1_555 yes
F(2) P(2) F(4) 87.1(8) 1_555 1_555 1_555 yes
F(2) P(2) F(5) 174.0(10) 1_555 1_555 1_555 yes
F(2) P(2) F(6) 82.6(8) 1_555 1_555 1_555 yes
F(3) P(2) F(4) 88.2(8) 1_555 1_555 1_555 yes
F(3) P(2) F(5) 86.3(7) 1_555 1_555 1_555 yes
F(3) P(2) F(6) 175.4(7) 1_555 1_555 1_555 yes
F(4) P(2) F(5) 94.9(7) 1_555 1_555 1_555 yes
F(4) P(2) F(6) 96.1(7) 1_555 1_555 1_555 yes
F(5) P(2) F(6) 91.6(7) 1_555 1_555 1_555 yes
Cu(1) O(1) C(14) 112.0(9) 1_555 1_555 1_555 yes
Cu(1) O(1) C(15) 129.7(8) 1_555 1_555 1_555 yes
C(14) O(1) C(15) 118(1) 1_555 1_555 1_555 yes
C(32) O(2) C(33) 111(1) 1_555 1_555 1_555 yes
Cu(1) O(3) C(56) 111.1(8) 1_555 1_555 1_555 yes
Cu(1) O(3) C(57) 125.6(8) 1_555 1_555 1_555 yes
C(56) O(3) C(57) 117.7(10) 1_555 1_555 1_555 yes
C(74) O(4) C(75) 115(1) 1_555 1_555 1_555 yes
Cu(1) N(1) C(9) 121(1) 1_555 1_555 1_555 yes
Cu(1) N(1) C(13) 120(1) 1_555 1_555 1_555 yes
C(9) N(1) C(13) 115(1) 1_555 1_555 1_555 yes
Cu(2) N(2) C(27) 118(1) 1_555 1_555 1_555 yes
Cu(2) N(2) C(31) 123(1) 1_555 1_555 1_555 yes
C(27) N(2) C(31) 117(1) 1_555 1_555 1_555 yes
Cu(1) N(3) C(51) 119.0(10) 1_555 1_555 1_555 yes
Cu(1) N(3) C(55) 120(1) 1_555 1_555 1_555 yes
C(51) N(3) C(55) 120(1) 1_555 1_555 1_555 yes
Cu(2) N(4) C(69) 119(1) 1_555 1_555 1_555 yes
Cu(2) N(4) C(73) 119(1) 1_555 1_555 1_555 yes
C(69) N(4) C(73) 118(1) 1_555 1_555 1_555 yes
C(2) C(1) C(6) 119(1) 1_555 1_555 1_555 yes
C(2) C(1) C(7) 116(1) 1_555 1_555 1_555 yes
C(6) C(1) C(7) 123(1) 1_555 1_555 1_555 yes
C(1) C(2) C(3) 116(1) 1_555 1_555 1_555 yes
C(1) C(2) C(25) 120(1) 1_555 1_555 1_555 yes
C(3) C(2) C(25) 123(1) 1_555 1_555 1_555 yes
C(2) C(3) C(4) 123(1) 1_555 1_555 1_555 yes
C(2) C(3) H(1) 117 1_555 1_555 1_555 no
C(4) C(3) H(1) 118 1_555 1_555 1_555 no
C(3) C(4) C(5) 118(1) 1_555 1_555 1_555 yes
C(3) C(4) H(2) 120 1_555 1_555 1_555 no
C(5) C(4) H(2) 121 1_555 1_555 1_555 no
C(4) C(5) C(6) 118(1) 1_555 1_555 1_555 yes
C(4) C(5) H(3) 120 1_555 1_555 1_555 no
C(6) C(5) H(3) 120 1_555 1_555 1_555 no
C(1) C(6) C(5) 123(1) 1_555 1_555 1_555 yes
C(1) C(6) H(4) 117 1_555 1_555 1_555 no
C(5) C(6) H(4) 119 1_555 1_555 1_555 no
C(1) C(7) C(8) 179(1) 1_555 1_555 1_555 yes
C(7) C(8) C(9) 173(2) 1_555 1_555 1_555 yes
N(1) C(9) C(8) 114(1) 1_555 1_555 1_555 yes
N(1) C(9) C(10) 123(1) 1_555 1_555 1_555 yes
C(8) C(9) C(10) 121(1) 1_555 1_555 1_555 yes
C(9) C(10) C(11) 116(1) 1_555 1_555 1_555 yes
C(9) C(10) H(5) 120 1_555 1_555 1_555 no
C(11) C(10) H(5) 122 1_555 1_555 1_555 no
C(10) C(11) C(12) 121(1) 1_555 1_555 1_555 yes
C(10) C(11) H(6) 118 1_555 1_555 1_555 no
C(12) C(11) H(6) 119 1_555 1_555 1_555 no
C(11) C(12) C(13) 118(1) 1_555 1_555 1_555 yes
C(11) C(12) H(7) 121 1_555 1_555 1_555 no
C(13) C(12) H(7) 120 1_555 1_555 1_555 no
N(1) C(13) C(12) 123(1) 1_555 1_555 1_555 yes
N(1) C(13) C(14) 117(1) 1_555 1_555 1_555 yes
C(12) C(13) C(14) 118(1) 1_555 1_555 1_555 yes
O(1) C(14) C(13) 109(1) 1_555 1_555 1_555 yes
O(1) C(14) H(8) 110 1_555 1_555 1_555 no
O(1) C(14) H(9) 113 1_555 1_555 1_555 no
C(13) C(14) H(8) 106 1_555 1_555 1_555 no
C(13) C(14) H(9) 109 1_555 1_555 1_555 no
H(8) C(14) H(9) 106 1_555 1_555 1_555 no
O(1) C(15) C(16) 112(1) 1_555 1_555 1_555 yes
O(1) C(15) C(20) 114(1) 1_555 1_555 1_555 yes
O(1) C(15) H(10) 106 1_555 1_555 1_555 no
C(16) C(15) C(20) 111(1) 1_555 1_555 1_555 yes
C(16) C(15) H(10) 104 1_555 1_555 1_555 no
C(20) C(15) H(10) 107 1_555 1_555 1_555 no
C(15) C(16) C(17) 112(1) 1_555 1_555 1_555 yes
C(15) C(16) H(11) 108 1_555 1_555 1_555 no
C(15) C(16) H(12) 108 1_555 1_555 1_555 no
C(17) C(16) H(11) 109 1_555 1_555 1_555 no
C(17) C(16) H(12) 110 1_555 1_555 1_555 no
H(11) C(16) H(12) 106 1_555 1_555 1_555 no
C(16) C(17) C(18) 108(1) 1_555 1_555 1_555 yes
C(16) C(17) C(21) 111(1) 1_555 1_555 1_555 yes
C(16) C(17) H(13) 108 1_555 1_555 1_555 no
C(18) C(17) C(21) 112(1) 1_555 1_555 1_555 yes
C(18) C(17) H(13) 106 1_555 1_555 1_555 no
C(21) C(17) H(13) 107 1_555 1_555 1_555 no
C(17) C(18) C(19) 110(1) 1_555 1_555 1_555 yes
C(17) C(18) H(14) 107 1_555 1_555 1_555 no
C(17) C(18) H(15) 109 1_555 1_555 1_555 no
C(19) C(18) H(14) 109 1_555 1_555 1_555 no
C(19) C(18) H(15) 112 1_555 1_555 1_555 no
H(14) C(18) H(15) 106 1_555 1_555 1_555 no
C(18) C(19) C(20) 112(1) 1_555 1_555 1_555 yes
C(18) C(19) H(16) 109 1_555 1_555 1_555 no
C(18) C(19) H(17) 107 1_555 1_555 1_555 no
C(20) C(19) H(16) 111 1_555 1_555 1_555 no
C(20) C(19) H(17) 109 1_555 1_555 1_555 no
H(16) C(19) H(17) 106 1_555 1_555 1_555 no
C(15) C(20) C(19) 107(1) 1_555 1_555 1_555 yes
C(15) C(20) C(22) 114(1) 1_555 1_555 1_555 yes
C(15) C(20) H(18) 107 1_555 1_555 1_555 no
C(19) C(20) C(22) 113(1) 1_555 1_555 1_555 yes
C(19) C(20) H(18) 106 1_555 1_555 1_555 no
C(22) C(20) H(18) 106 1_555 1_555 1_555 no
C(17) C(21) H(19) 112 1_555 1_555 1_555 no
C(17) C(21) H(20) 111 1_555 1_555 1_555 no
C(17) C(21) H(21) 112 1_555 1_555 1_555 no
H(19) C(21) H(20) 105 1_555 1_555 1_555 no
H(19) C(21) H(21) 108 1_555 1_555 1_555 no
H(20) C(21) H(21) 106 1_555 1_555 1_555 no
C(20) C(22) C(23) 110(1) 1_555 1_555 1_555 yes
C(20) C(22) C(24) 114(1) 1_555 1_555 1_555 yes
C(20) C(22) H(22) 108 1_555 1_555 1_555 no
C(23) C(22) C(24) 110(1) 1_555 1_555 1_555 yes
C(23) C(22) H(22) 106 1_555 1_555 1_555 no
C(24) C(22) H(22) 106 1_555 1_555 1_555 no
C(22) C(23) H(23) 108 1_555 1_555 1_555 no
C(22) C(23) H(24) 108 1_555 1_555 1_555 no
C(22) C(23) H(25) 111 1_555 1_555 1_555 no
H(23) C(23) H(24) 107 1_555 1_555 1_555 no
H(23) C(23) H(25) 109 1_555 1_555 1_555 no
H(24) C(23) H(25) 110 1_555 1_555 1_555 no
C(22) C(24) H(26) 112 1_555 1_555 1_555 no
C(22) C(24) H(27) 110 1_555 1_555 1_555 no
C(22) C(24) H(28) 111 1_555 1_555 1_555 no
H(26) C(24) H(27) 107 1_555 1_555 1_555 no
H(26) C(24) H(28) 107 1_555 1_555 1_555 no
H(27) C(24) H(28) 107 1_555 1_555 1_555 no
C(2) C(25) C(26) 176(2) 1_555 1_555 1_555 yes
C(25) C(26) C(27) 174(1) 1_555 1_555 1_555 yes
N(2) C(27) C(26) 113(1) 1_555 1_555 1_555 yes
N(2) C(27) C(28) 122(1) 1_555 1_555 1_555 yes
C(26) C(27) C(28) 124(1) 1_555 1_555 1_555 yes
C(27) C(28) C(29) 119(1) 1_555 1_555 1_555 yes
C(27) C(28) H(29) 120 1_555 1_555 1_555 no
C(29) C(28) H(29) 119 1_555 1_555 1_555 no
C(28) C(29) C(30) 120(1) 1_555 1_555 1_555 yes
C(28) C(29) H(30) 120 1_555 1_555 1_555 no
C(30) C(29) H(30) 118 1_555 1_555 1_555 no
C(29) C(30) C(31) 118(1) 1_555 1_555 1_555 yes
C(29) C(30) H(31) 120 1_555 1_555 1_555 no
C(31) C(30) H(31) 120 1_555 1_555 1_555 no
N(2) C(31) C(30) 121(1) 1_555 1_555 1_555 yes
N(2) C(31) C(32) 119(1) 1_555 1_555 1_555 yes
C(30) C(31) C(32) 119(1) 1_555 1_555 1_555 yes
O(2) C(32) C(31) 111(1) 1_555 1_555 1_555 yes
O(2) C(32) H(32) 108 1_555 1_555 1_555 no
O(2) C(32) H(33) 107 1_555 1_555 1_555 no
C(31) C(32) H(32) 111 1_555 1_555 1_555 no
C(31) C(32) H(33) 111 1_555 1_555 1_555 no
H(32) C(32) H(33) 106 1_555 1_555 1_555 no
O(2) C(33) C(34) 111(1) 1_555 1_555 1_555 yes
O(2) C(33) C(38) 107(1) 1_555 1_555 1_555 yes
O(2) C(33) H(34) 108 1_555 1_555 1_555 no
C(34) C(33) C(38) 113(1) 1_555 1_555 1_555 yes
C(34) C(33) H(34) 108 1_555 1_555 1_555 no
C(38) C(33) H(34) 107 1_555 1_555 1_555 no
C(33) C(34) C(35) 114(1) 1_555 1_555 1_555 yes
C(33) C(34) H(35) 109 1_555 1_555 1_555 no
C(33) C(34) H(36) 108 1_555 1_555 1_555 no
C(35) C(34) H(35) 110 1_555 1_555 1_555 no
C(35) C(34) H(36) 108 1_555 1_555 1_555 no
H(35) C(34) H(36) 104 1_555 1_555 1_555 no
C(34) C(35) C(36) 108(1) 1_555 1_555 1_555 yes
C(34) C(35) C(39) 111(1) 1_555 1_555 1_555 yes
C(34) C(35) H(37) 108 1_555 1_555 1_555 no
C(36) C(35) C(39) 112(1) 1_555 1_555 1_555 yes
C(36) C(35) H(37) 107 1_555 1_555 1_555 no
C(39) C(35) H(37) 108 1_555 1_555 1_555 no
C(35) C(36) C(37) 114(1) 1_555 1_555 1_555 yes
C(35) C(36) H(38) 108 1_555 1_555 1_555 no
C(35) C(36) H(39) 108 1_555 1_555 1_555 no
C(37) C(36) H(38) 108 1_555 1_555 1_555 no
C(37) C(36) H(39) 107 1_555 1_555 1_555 no
H(38) C(36) H(39) 108 1_555 1_555 1_555 no
C(36) C(37) C(38) 110(1) 1_555 1_555 1_555 yes
C(36) C(37) H(40) 108 1_555 1_555 1_555 no
C(36) C(37) H(41) 109 1_555 1_555 1_555 no
C(38) C(37) H(40) 109 1_555 1_555 1_555 no
C(38) C(37) H(41) 110 1_555 1_555 1_555 no
H(40) C(37) H(41) 108 1_555 1_555 1_555 no
C(33) C(38) C(37) 109(1) 1_555 1_555 1_555 yes
C(33) C(38) C(40) 114(1) 1_555 1_555 1_555 yes
C(33) C(38) H(42) 105 1_555 1_555 1_555 no
C(37) C(38) C(40) 112(1) 1_555 1_555 1_555 yes
C(37) C(38) H(42) 107 1_555 1_555 1_555 no
C(40) C(38) H(42) 106 1_555 1_555 1_555 no
C(35) C(39) H(43) 108 1_555 1_555 1_555 no
C(35) C(39) H(44) 111 1_555 1_555 1_555 no
C(35) C(39) H(45) 109 1_555 1_555 1_555 no
H(43) C(39) H(44) 108 1_555 1_555 1_555 no
H(43) C(39) H(45) 107 1_555 1_555 1_555 no
H(44) C(39) H(45) 111 1_555 1_555 1_555 no
C(38) C(40) C(41) 113(1) 1_555 1_555 1_555 yes
C(38) C(40) C(42) 111(1) 1_555 1_555 1_555 yes
C(38) C(40) H(46) 107 1_555 1_555 1_555 no
C(41) C(40) C(42) 110(1) 1_555 1_555 1_555 yes
C(41) C(40) H(46) 106 1_555 1_555 1_555 no
C(42) C(40) H(46) 106 1_555 1_555 1_555 no
C(40) C(41) H(47) 113 1_555 1_555 1_555 no
C(40) C(41) H(48) 111 1_555 1_555 1_555 no
C(40) C(41) H(49) 109 1_555 1_555 1_555 no
H(47) C(41) H(48) 109 1_555 1_555 1_555 no
H(47) C(41) H(49) 107 1_555 1_555 1_555 no
H(48) C(41) H(49) 104 1_555 1_555 1_555 no
C(40) C(42) H(50) 110 1_555 1_555 1_555 no
C(40) C(42) H(51) 112 1_555 1_555 1_555 no
C(40) C(42) H(52) 108 1_555 1_555 1_555 no
H(50) C(42) H(51) 111 1_555 1_555 1_555 no
H(50) C(42) H(52) 105 1_555 1_555 1_555 no
H(51) C(42) H(52) 108 1_555 1_555 1_555 no
C(44) C(43) C(48) 119(1) 1_555 1_555 1_555 yes
C(44) C(43) C(49) 119(1) 1_555 1_555 1_555 yes
C(48) C(43) C(49) 120(1) 1_555 1_555 1_555 yes
C(43) C(44) C(45) 119(1) 1_555 1_555 1_555 yes
C(43) C(44) C(67) 120(1) 1_555 1_555 1_555 yes
C(45) C(44) C(67) 120(1) 1_555 1_555 1_555 yes
C(44) C(45) C(46) 119(1) 1_555 1_555 1_555 yes
C(44) C(45) H(53) 120 1_555 1_555 1_555 no
C(46) C(45) H(53) 119 1_555 1_555 1_555 no
C(45) C(46) C(47) 120(1) 1_555 1_555 1_555 yes
C(45) C(46) H(54) 119 1_555 1_555 1_555 no
C(47) C(46) H(54) 119 1_555 1_555 1_555 no
C(46) C(47) C(48) 120(1) 1_555 1_555 1_555 yes
C(46) C(47) H(55) 118 1_555 1_555 1_555 no
C(48) C(47) H(55) 120 1_555 1_555 1_555 no
C(43) C(48) C(47) 120(1) 1_555 1_555 1_555 yes
C(43) C(48) H(56) 119 1_555 1_555 1_555 no
C(47) C(48) H(56) 119 1_555 1_555 1_555 no
C(43) C(49) C(50) 175(1) 1_555 1_555 1_555 yes
C(49) C(50) C(51) 173(1) 1_555 1_555 1_555 yes
N(3) C(51) C(50) 116(1) 1_555 1_555 1_555 yes
N(3) C(51) C(52) 120(1) 1_555 1_555 1_555 yes
C(50) C(51) C(52) 122(1) 1_555 1_555 1_555 yes
C(51) C(52) C(53) 118(1) 1_555 1_555 1_555 yes
C(51) C(52) H(57) 120 1_555 1_555 1_555 no
C(53) C(52) H(57) 120 1_555 1_555 1_555 no
C(52) C(53) C(54) 119(1) 1_555 1_555 1_555 yes
C(52) C(53) H(58) 118 1_555 1_555 1_555 no
C(54) C(53) H(58) 122 1_555 1_555 1_555 no
C(53) C(54) C(55) 119(1) 1_555 1_555 1_555 yes
C(53) C(54) H(59) 121 1_555 1_555 1_555 no
C(55) C(54) H(59) 119 1_555 1_555 1_555 no
N(3) C(55) C(54) 122(1) 1_555 1_555 1_555 yes
N(3) C(55) C(56) 116(1) 1_555 1_555 1_555 yes
C(54) C(55) C(56) 120(1) 1_555 1_555 1_555 yes
O(3) C(56) C(55) 108(1) 1_555 1_555 1_555 yes
O(3) C(56) H(60) 112 1_555 1_555 1_555 no
O(3) C(56) H(61) 111 1_555 1_555 1_555 no
C(55) C(56) H(60) 108 1_555 1_555 1_555 no
C(55) C(56) H(61) 108 1_555 1_555 1_555 no
H(60) C(56) H(61) 107 1_555 1_555 1_555 no
O(3) C(57) C(58) 110(1) 1_555 1_555 1_555 yes
O(3) C(57) C(62) 113(1) 1_555 1_555 1_555 yes
O(3) C(57) H(62) 106 1_555 1_555 1_555 no
C(58) C(57) C(62) 113(1) 1_555 1_555 1_555 yes
C(58) C(57) H(62) 105 1_555 1_555 1_555 no
C(62) C(57) H(62) 106 1_555 1_555 1_555 no
C(57) C(58) C(59) 111(1) 1_555 1_555 1_555 yes
C(57) C(58) H(63) 109 1_555 1_555 1_555 no
C(57) C(58) H(64) 110 1_555 1_555 1_555 no
C(59) C(58) H(63) 108 1_555 1_555 1_555 no
C(59) C(58) H(64) 108 1_555 1_555 1_555 no
H(63) C(58) H(64) 107 1_555 1_555 1_555 no
C(58) C(59) C(60) 108(1) 1_555 1_555 1_555 yes
C(58) C(59) C(63) 114(1) 1_555 1_555 1_555 yes
C(58) C(59) H(65) 108 1_555 1_555 1_555 no
C(60) C(59) C(63) 111(1) 1_555 1_555 1_555 yes
C(60) C(59) H(65) 107 1_555 1_555 1_555 no
C(63) C(59) H(65) 106 1_555 1_555 1_555 no
C(59) C(60) C(61) 110(1) 1_555 1_555 1_555 yes
C(59) C(60) H(66) 110 1_555 1_555 1_555 no
C(59) C(60) H(67) 110 1_555 1_555 1_555 no
C(61) C(60) H(66) 109 1_555 1_555 1_555 no
C(61) C(60) H(67) 108 1_555 1_555 1_555 no
H(66) C(60) H(67) 107 1_555 1_555 1_555 no
C(60) C(61) C(62) 114(1) 1_555 1_555 1_555 yes
C(60) C(61) H(68) 109 1_555 1_555 1_555 no
C(60) C(61) H(69) 110 1_555 1_555 1_555 no
C(62) C(61) H(68) 107 1_555 1_555 1_555 no
C(62) C(61) H(69) 107 1_555 1_555 1_555 no
H(68) C(61) H(69) 106 1_555 1_555 1_555 no
C(57) C(62) C(61) 106(1) 1_555 1_555 1_555 yes
C(57) C(62) C(64) 112(1) 1_555 1_555 1_555 yes
C(57) C(62) H(70) 106 1_555 1_555 1_555 no
C(61) C(62) C(64) 114(1) 1_555 1_555 1_555 yes
C(61) C(62) H(70) 107 1_555 1_555 1_555 no
C(64) C(62) H(70) 108 1_555 1_555 1_555 no
C(59) C(63) H(71) 112 1_555 1_555 1_555 no
C(59) C(63) H(72) 111 1_555 1_555 1_555 no
C(59) C(63) H(73) 114 1_555 1_555 1_555 no
H(71) C(63) H(72) 104 1_555 1_555 1_555 no
H(71) C(63) H(73) 107 1_555 1_555 1_555 no
H(72) C(63) H(73) 105 1_555 1_555 1_555 no
C(62) C(64) C(65) 112(1) 1_555 1_555 1_555 yes
C(62) C(64) C(66) 112(1) 1_555 1_555 1_555 yes
C(62) C(64) H(74) 108 1_555 1_555 1_555 no
C(65) C(64) C(66) 108(1) 1_555 1_555 1_555 yes
C(65) C(64) H(74) 106 1_555 1_555 1_555 no
C(66) C(64) H(74) 107 1_555 1_555 1_555 no
C(64) C(65) H(75) 110 1_555 1_555 1_555 no
C(64) C(65) H(76) 110 1_555 1_555 1_555 no
C(64) C(65) H(77) 111 1_555 1_555 1_555 no
H(75) C(65) H(76) 106 1_555 1_555 1_555 no
H(75) C(65) H(77) 108 1_555 1_555 1_555 no
H(76) C(65) H(77) 108 1_555 1_555 1_555 no
C(64) C(66) H(78) 109 1_555 1_555 1_555 no
C(64) C(66) H(79) 111 1_555 1_555 1_555 no
C(64) C(66) H(80) 109 1_555 1_555 1_555 no
H(78) C(66) H(79) 110 1_555 1_555 1_555 no
H(78) C(66) H(80) 106 1_555 1_555 1_555 no
H(79) C(66) H(80) 108 1_555 1_555 1_555 no
C(44) C(67) C(68) 173(2) 1_555 1_555 1_555 yes
C(67) C(68) C(69) 171(1) 1_555 1_555 1_555 yes
N(4) C(69) C(68) 118(1) 1_555 1_555 1_555 yes
N(4) C(69) C(70) 119(1) 1_555 1_555 1_555 yes
C(68) C(69) C(70) 121(1) 1_555 1_555 1_555 yes
C(69) C(70) C(71) 122(1) 1_555 1_555 1_555 yes
C(69) C(70) H(81) 118 1_555 1_555 1_555 no
C(71) C(70) H(81) 119 1_555 1_555 1_555 no
C(70) C(71) C(72) 117(1) 1_555 1_555 1_555 yes
C(70) C(71) H(82) 121 1_555 1_555 1_555 no
C(72) C(71) H(82) 120 1_555 1_555 1_555 no
C(71) C(72) C(73) 118(1) 1_555 1_555 1_555 yes
C(71) C(72) H(83) 121 1_555 1_555 1_555 no
C(73) C(72) H(83) 120 1_555 1_555 1_555 no
N(4) C(73) C(72) 122(1) 1_555 1_555 1_555 yes
N(4) C(73) C(74) 119(1) 1_555 1_555 1_555 yes
C(72) C(73) C(74) 118(1) 1_555 1_555 1_555 yes
O(4) C(74) C(73) 111(1) 1_555 1_555 1_555 yes
O(4) C(74) H(84) 105 1_555 1_555 1_555 no
O(4) C(74) H(85) 108 1_555 1_555 1_555 no
C(73) C(74) H(84) 110 1_555 1_555 1_555 no
C(73) C(74) H(85) 114 1_555 1_555 1_555 no
H(84) C(74) H(85) 105 1_555 1_555 1_555 no
O(4) C(75) C(76) 108(1) 1_555 1_555 1_555 yes
O(4) C(75) C(81) 108(1) 1_555 1_555 1_555 yes
O(4) C(75) H(86) 108 1_555 1_555 1_555 no
C(76) C(75) C(81) 113(1) 1_555 1_555 1_555 yes
C(76) C(75) H(86) 109 1_555 1_555 1_555 no
C(81) C(75) H(86) 108 1_555 1_555 1_555 no
C(75) C(76) C(77) 110(1) 1_555 1_555 1_555 yes
C(75) C(76) H(87) 108 1_555 1_555 1_555 no
C(75) C(76) H(88) 110 1_555 1_555 1_555 no
C(77) C(76) H(87) 107 1_555 1_555 1_555 no
C(77) C(76) H(88) 110 1_555 1_555 1_555 no
H(87) C(76) H(88) 108 1_555 1_555 1_555 no
C(76) C(77) C(78) 110(1) 1_555 1_555 1_555 yes
C(76) C(77) C(79) 108(1) 1_555 1_555 1_555 yes
C(76) C(77) H(89) 107 1_555 1_555 1_555 no
C(78) C(77) C(79) 112(1) 1_555 1_555 1_555 yes
C(78) C(77) H(89) 110 1_555 1_555 1_555 no
C(79) C(77) H(89) 108 1_555 1_555 1_555 no
C(77) C(78) H(95) 111 1_555 1_555 1_555 no
C(77) C(78) H(96) 110 1_555 1_555 1_555 no
C(77) C(78) H(97) 109 1_555 1_555 1_555 no
H(95) C(78) H(96) 110 1_555 1_555 1_555 no
H(95) C(78) H(97) 108 1_555 1_555 1_555 no
H(96) C(78) H(97) 107 1_555 1_555 1_555 no
C(77) C(79) C(80) 110(1) 1_555 1_555 1_555 yes
C(77) C(79) H(90) 108 1_555 1_555 1_555 no
C(77) C(79) H(91) 109 1_555 1_555 1_555 no
C(80) C(79) H(90) 109 1_555 1_555 1_555 no
C(80) C(79) H(91) 112 1_555 1_555 1_555 no
H(90) C(79) H(91) 106 1_555 1_555 1_555 no
C(79) C(80) C(81) 110(1) 1_555 1_555 1_555 yes
C(79) C(80) H(92) 111 1_555 1_555 1_555 no
C(79) C(80) H(93) 109 1_555 1_555 1_555 no
C(81) C(80) H(92) 111 1_555 1_555 1_555 no
C(81) C(80) H(93) 109 1_555 1_555 1_555 no
H(92) C(80) H(93) 105 1_555 1_555 1_555 no
C(75) C(81) C(80) 110(1) 1_555 1_555 1_555 yes
C(75) C(81) C(83) 112(1) 1_555 1_555 1_555 yes
C(75) C(81) H(94) 107 1_555 1_555 1_555 no
C(80) C(81) C(83) 112(1) 1_555 1_555 1_555 yes
C(80) C(81) H(94) 106 1_555 1_555 1_555 no
C(83) C(81) H(94) 108 1_555 1_555 1_555 no
C(83) C(82) H(99) 110 1_555 1_555 1_555 no
C(83) C(82) H(100) 110 1_555 1_555 1_555 no
C(83) C(82) H(101) 106 1_555 1_555 1_555 no
H(99) C(82) H(100) 111 1_555 1_555 1_555 no
H(99) C(82) H(101) 108 1_555 1_555 1_555 no
H(100) C(82) H(101) 108 1_555 1_555 1_555 no
C(81) C(83) C(82) 110(1) 1_555 1_555 1_555 yes
C(81) C(83) C(84) 113(1) 1_555 1_555 1_555 yes
C(81) C(83) H(98) 107 1_555 1_555 1_555 no
C(82) C(83) C(84) 111(1) 1_555 1_555 1_555 yes
C(82) C(83) H(98) 105 1_555 1_555 1_555 no
C(84) C(83) H(98) 107 1_555 1_555 1_555 no
C(83) C(84) H(102) 109 1_555 1_555 1_555 no
C(83) C(84) H(103) 110 1_555 1_555 1_555 no
C(83) C(84) H(104) 111 1_555 1_555 1_555 no
H(102) C(84) H(103) 107 1_555 1_555 1_555 no
H(102) C(84) H(104) 108 1_555 1_555 1_555 no
H(103) C(84) H(104) 108 1_555 1_555 1_555 no

loop_
_geom_bond_atom_site_label_1
_geom_bond_atom_site_label_2
_geom_bond_distance
_geom_bond_site_symmetry_1
_geom_bond_site_symmetry_2
_geom_bond_publ_flag
Cu(1) O(1) 2.25(1) 1_555 1_555 yes
Cu(1) O(3) 2.246(9) 1_555 1_555 yes
Cu(1) N(1) 1.91(1) 1_555 1_555 yes
Cu(1) N(3) 1.99(1) 1_555 1_555 yes
Cu(2) N(2) 1.96(1) 1_555 1_555 yes
Cu(2) N(4) 2.03(1) 1_555 1_555 yes
P(1) F(7) 1.56(1) 1_555 1_555 yes
P(1) F(8) 1.57(1) 1_555 1_555 yes
P(1) F(9) 1.61(1) 1_555 1_555 yes
P(1) F(10) 1.64(1) 1_555 1_555 yes
P(1) F(11) 1.59(1) 1_555 1_555 yes
P(1) F(12) 1.60(1) 1_555 1_555 yes
P(2) F(1) 1.61(1) 1_555 1_555 yes
P(2) F(2) 1.54(1) 1_555 1_555 yes
P(2) F(3) 1.58(1) 1_555 1_555 yes
P(2) F(4) 1.57(1) 1_555 1_555 yes
P(2) F(5) 1.60(1) 1_555 1_555 yes
P(2) F(6) 1.56(1) 1_555 1_555 yes
O(1) C(14) 1.43(2) 1_555 1_555 yes
O(1) C(15) 1.47(2) 1_555 1_555 yes
O(2) C(32) 1.41(2) 1_555 1_555 yes
O(2) C(33) 1.47(2) 1_555 1_555 yes
O(3) C(56) 1.43(2) 1_555 1_555 yes
O(3) C(57) 1.45(2) 1_555 1_555 yes
O(4) C(74) 1.42(2) 1_555 1_555 yes
O(4) C(75) 1.49(2) 1_555 1_555 yes
N(1) C(9) 1.37(2) 1_555 1_555 yes
N(1) C(13) 1.36(2) 1_555 1_555 yes
N(2) C(27) 1.37(2) 1_555 1_555 yes
N(2) C(31) 1.36(2) 1_555 1_555 yes
N(3) C(51) 1.37(2) 1_555 1_555 yes
N(3) C(55) 1.34(2) 1_555 1_555 yes
N(4) C(69) 1.36(2) 1_555 1_555 yes
N(4) C(73) 1.36(2) 1_555 1_555 yes
C(1) C(2) 1.43(2) 1_555 1_555 yes
C(1) C(6) 1.35(2) 1_555 1_555 yes
C(1) C(7) 1.47(2) 1_555 1_555 yes
C(2) C(3) 1.40(2) 1_555 1_555 yes
C(2) C(25) 1.40(2) 1_555 1_555 yes
C(3) C(4) 1.37(3) 1_555 1_555 yes
C(4) C(5) 1.41(3) 1_555 1_555 yes
C(5) C(6) 1.38(2) 1_555 1_555 yes
C(7) C(8) 1.18(2) 1_555 1_555 yes
C(8) C(9) 1.48(2) 1_555 1_555 yes
C(9) C(10) 1.39(2) 1_555 1_555 yes
C(10) C(11) 1.40(2) 1_555 1_555 yes
C(11) C(12) 1.34(3) 1_555 1_555 yes
C(12) C(13) 1.41(2) 1_555 1_555 yes
C(13) C(14) 1.54(2) 1_555 1_555 yes
C(15) C(16) 1.50(2) 1_555 1_555 yes
C(15) C(20) 1.54(2) 1_555 1_555 yes
C(16) C(17) 1.51(3) 1_555 1_555 yes
C(17) C(18) 1.52(2) 1_555 1_555 yes
C(17) C(21) 1.53(3) 1_555 1_555 yes
C(18) C(19) 1.53(2) 1_555 1_555 yes
C(19) C(20) 1.53(2) 1_555 1_555 yes
C(20) C(22) 1.54(2) 1_555 1_555 yes
C(22) C(23) 1.56(3) 1_555 1_555 yes
C(22) C(24) 1.53(3) 1_555 1_555 yes
C(25) C(26) 1.20(2) 1_555 1_555 yes
C(26) C(27) 1.49(2) 1_555 1_555 yes
C(27) C(28) 1.38(3) 1_555 1_555 yes
C(28) C(29) 1.36(2) 1_555 1_555 yes
C(29) C(30) 1.36(2) 1_555 1_555 yes
C(30) C(31) 1.43(2) 1_555 1_555 yes
C(31) C(32) 1.48(2) 1_555 1_555 yes
C(33) C(34) 1.52(2) 1_555 1_555 yes
C(33) C(38) 1.53(2) 1_555 1_555 yes
C(34) C(35) 1.52(2) 1_555 1_555 yes
C(35) C(36) 1.51(3) 1_555 1_555 yes
C(35) C(39) 1.53(3) 1_555 1_555 yes
C(36) C(37) 1.56(3) 1_555 1_555 yes
C(37) C(38) 1.58(2) 1_555 1_555 yes
C(38) C(40) 1.57(2) 1_555 1_555 yes
C(40) C(41) 1.55(2) 1_555 1_555 yes
C(40) C(42) 1.55(2) 1_555 1_555 yes
C(43) C(44) 1.37(2) 1_555 1_555 yes
C(43) C(48) 1.41(2) 1_555 1_555 yes
C(43) C(49) 1.47(2) 1_555 1_555 yes
C(44) C(45) 1.43(2) 1_555 1_555 yes
C(44) C(67) 1.42(2) 1_555 1_555 yes
C(45) C(46) 1.41(2) 1_555 1_555 yes
C(46) C(47) 1.31(3) 1_555 1_555 yes
C(47) C(48) 1.41(2) 1_555 1_555 yes
C(49) C(50) 1.19(2) 1_555 1_555 yes
C(50) C(51) 1.44(2) 1_555 1_555 yes
C(51) C(52) 1.41(3) 1_555 1_555 yes
C(52) C(53) 1.42(2) 1_555 1_555 yes
C(53) C(54) 1.40(2) 1_555 1_555 yes
C(54) C(55) 1.38(2) 1_555 1_555 yes
C(55) C(56) 1.53(2) 1_555 1_555 yes
C(57) C(58) 1.54(2) 1_555 1_555 yes
C(57) C(62) 1.55(2) 1_555 1_555 yes
C(58) C(59) 1.55(2) 1_555 1_555 yes
C(59) C(60) 1.55(3) 1_555 1_555 yes
C(59) C(63) 1.46(3) 1_555 1_555 yes
C(60) C(61) 1.56(3) 1_555 1_555 yes
C(61) C(62) 1.56(2) 1_555 1_555 yes
C(62) C(64) 1.58(2) 1_555 1_555 yes
C(64) C(65) 1.52(3) 1_555 1_555 yes
C(64) C(66) 1.56(2) 1_555 1_555 yes
C(67) C(68) 1.23(2) 1_555 1_555 yes
C(68) C(69) 1.43(2) 1_555 1_555 yes
C(69) C(70) 1.39(2) 1_555 1_555 yes
C(70) C(71) 1.37(2) 1_555 1_555 yes
C(71) C(72) 1.41(3) 1_555 1_555 yes
C(72) C(73) 1.40(2) 1_555 1_555 yes
C(73) C(74) 1.50(3) 1_555 1_555 yes
C(75) C(76) 1.57(2) 1_555 1_555 yes
C(75) C(81) 1.50(2) 1_555 1_555 yes
C(76) C(77) 1.54(3) 1_555 1_555 yes
C(77) C(78) 1.55(3) 1_555 1_555 yes
C(77) C(79) 1.57(3) 1_555 1_555 yes
C(79) C(80) 1.55(2) 1_555 1_555 yes
C(80) C(81) 1.55(2) 1_555 1_555 yes
C(81) C(83) 1.57(2) 1_555 1_555 yes
C(82) C(83) 1.57(3) 1_555 1_555 yes
C(83) C(84) 1.54(2) 1_555 1_555 yes

loop_
_geom_torsion_atom_site_label_1
_geom_torsion_atom_site_label_2
_geom_torsion_atom_site_label_3
_geom_torsion_atom_site_label_4
_geom_torsion
_geom_torsion_site_symmetry_1
_geom_torsion_site_symmetry_2
_geom_torsion_site_symmetry_3
_geom_torsion_site_symmetry_4
_geom_torsion_publ_flag
Cu(1) O(1) C(14) C(13) 3(1) 1_555 1_555 1_555 1_555 yes
Cu(1) O(1) C(15) C(16) -118(1) 1_555 1_555 1_555 1_555 yes
Cu(1) O(1) C(15) C(20) 113(1) 1_555 1_555 1_555 1_555 yes
Cu(1) O(3) C(56) C(55) 28(1) 1_555 1_555 1_555 1_555 yes
Cu(1) O(3) C(57) C(58) -139.1(10) 1_555 1_555 1_555 1_555 yes
Cu(1) O(3) C(57) C(62) 91(1) 1_555 1_555 1_555 1_555 yes
Cu(1) N(1) C(9) C(8) 18(1) 1_555 1_555 1_555 1_555 yes
Cu(1) N(1) C(9) C(10) -161(1) 1_555 1_555 1_555 1_555 yes
Cu(1) N(1) C(13) C(12) 161(1) 1_555 1_555 1_555 1_555 yes
Cu(1) N(1) C(13) C(14) -18(1) 1_555 1_555 1_555 1_555 yes
Cu(1) N(3) C(51) C(50) 0(2) 1_555 1_555 1_555 1_555 yes
Cu(1) N(3) C(51) C(52) 179(1) 1_555 1_555 1_555 1_555 yes
Cu(1) N(3) C(55) C(54) -179(1) 1_555 1_555 1_555 1_555 yes
Cu(1) N(3) C(55) C(56) 2(2) 1_555 1_555 1_555 1_555 yes
Cu(2) N(2) C(27) C(26) 4(2) 1_555 1_555 1_555 1_555 yes
Cu(2) N(2) C(27) C(28) 179(1) 1_555 1_555 1_555 1_555 yes
Cu(2) N(2) C(31) C(30) -180.0 1_555 1_555 1_555 1_555 yes
Cu(2) N(2) C(31) C(32) 0(2) 1_555 1_555 1_555 1_555 yes
Cu(2) N(4) C(69) C(68) -19(1) 1_555 1_555 1_555 1_555 yes
Cu(2) N(4) C(69) C(70) 162(1) 1_555 1_555 1_555 1_555 yes
Cu(2) N(4) C(73) C(72) -162(1) 1_555 1_555 1_555 1_555 yes
Cu(2) N(4) C(73) C(74) 19(2) 1_555 1_555 1_555 1_555 yes
O(1) Cu(1) O(3) C(56) -145(1) 1_555 1_555 1_555 1_555 yes
O(1) Cu(1) O(3) C(57) 61(1) 1_555 1_555 1_555 1_555 yes
O(1) Cu(1) N(1) C(9) 176(1) 1_555 1_555 1_555 1_555 yes
O(1) Cu(1) N(1) C(13) 15(1) 1_555 1_555 1_555 1_555 yes
O(1) Cu(1) N(3) C(51) -86(1) 1_555 1_555 1_555 1_555 yes
O(1) Cu(1) N(3) C(55) 92(1) 1_555 1_555 1_555 1_555 yes
O(1) C(14) C(13) N(1) 7(1) 1_555 1_555 1_555 1_555 yes
O(1) C(14) C(13) C(12) -171(1) 1_555 1_555 1_555 1_555 yes
O(1) C(15) C(16) C(17) 171(1) 1_555 1_555 1_555 1_555 yes
O(1) C(15) C(20) C(19) -176(1) 1_555 1_555 1_555 1_555 yes
O(1) C(15) C(20) C(22) -49(1) 1_555 1_555 1_555 1_555 yes
O(2) C(32) C(31) N(2) 13(2) 1_555 1_555 1_555 1_555 yes
O(2) C(32) C(31) C(30) -167(1) 1_555 1_555 1_555 1_555 yes
O(2) C(33) C(34) C(35) -177(1) 1_555 1_555 1_555 1_555 yes
O(2) C(33) C(38) C(37) 175(1) 1_555 1_555 1_555 1_555 yes
O(2) C(33) C(38) C(40) -57(1) 1_555 1_555 1_555 1_555 yes
O(3) Cu(1) O(1) C(14) -149.9(10) 1_555 1_555 1_555 1_555 yes
O(3) Cu(1) O(1) C(15) 34(1) 1_555 1_555 1_555 1_555 yes
O(3) Cu(1) N(1) C(9) -105(1) 1_555 1_555 1_555 1_555 yes
O(3) Cu(1) N(1) C(13) 92(1) 1_555 1_555 1_555 1_555 yes
O(3) Cu(1) N(3) C(51) -168(1) 1_555 1_555 1_555 1_555 yes
O(3) Cu(1) N(3) C(55) 10(1) 1_555 1_555 1_555 1_555 yes
O(3) C(56) C(55) N(3) -21(2) 1_555 1_555 1_555 1_555 yes
O(3) C(56) C(55) C(54) 160(1) 1_555 1_555 1_555 1_555 yes
O(3) C(57) C(58) C(59) 170(1) 1_555 1_555 1_555 1_555 yes
O(3) C(57) C(62) C(61) -178(1) 1_555 1_555 1_555 1_555 yes
O(3) C(57) C(62) C(64) -51(1) 1_555 1_555 1_555 1_555 yes
O(4) C(74) C(73) N(4) -10(2) 1_555 1_555 1_555 1_555 yes
O(4) C(74) C(73) C(72) 171(1) 1_555 1_555 1_555 1_555 yes
O(4) C(75) C(76) C(77) -177(1) 1_555 1_555 1_555 1_555 yes
O(4) C(75) C(81) C(80) 175(1) 1_555 1_555 1_555 1_555 yes
O(4) C(75) C(81) C(83) -58(1) 1_555 1_555 1_555 1_555 yes
N(1) Cu(1) O(1) C(14) -10.1(10) 1_555 1_555 1_555 1_555 yes
N(1) Cu(1) O(1) C(15) 174(1) 1_555 1_555 1_555 1_555 yes
N(1) Cu(1) O(3) C(56) 141(1) 1_555 1_555 1_555 1_555 yes
N(1) Cu(1) O(3) C(57) -10(1) 1_555 1_555 1_555 1_555 yes
N(1) Cu(1) N(3) C(51) 29(1) 1_555 1_555 1_555 1_555 yes
N(1) Cu(1) N(3) C(55) -151(1) 1_555 1_555 1_555 1_555 yes
N(1) C(9) C(8) C(7) 140(15) 1_555 1_555 1_555 1_555 yes
N(1) C(9) C(10) C(11) 3(2) 1_555 1_555 1_555 1_555 yes
N(1) C(13) C(12) C(11) -1(2) 1_555 1_555 1_555 1_555 yes
N(2) Cu(2) N(4) C(69) -47(1) 1_555 1_555 1_555 1_555 yes
N(2) Cu(2) N(4) C(73) 113(1) 1_555 1_555 1_555 1_555 yes
N(2) C(27) C(26) C(25) 129(21) 1_555 1_555 1_555 1_555 yes
N(2) C(27) C(28) C(29) 1(3) 1_555 1_555 1_555 1_555 yes
N(2) C(31) C(30) C(29) 0(2) 1_555 1_555 1_555 1_555 yes
N(3) Cu(1) O(1) C(14) 135.9(9) 1_555 1_555 1_555 1_555 yes
N(3) Cu(1) O(1) C(15) -39(1) 1_555 1_555 1_555 1_555 yes
N(3) Cu(1) O(3) C(56) -22(1) 1_555 1_555 1_555 1_555 yes
N(3) Cu(1) O(3) C(57) -174(1) 1_555 1_555 1_555 1_555 yes
N(3) Cu(1) N(1) C(9) 47(1) 1_555 1_555 1_555 1_555 yes
N(3) Cu(1) N(1) C(13) -113(1) 1_555 1_555 1_555 1_555 yes
N(3) C(51) C(50) C(49) -7(17) 1_555 1_555 1_555 1_555 yes
N(3) C(51) C(52) C(53) 0(2) 1_555 1_555 1_555 1_555 yes
N(3) C(55) C(54) C(53) 1(2) 1_555 1_555 1_555 1_555 yes
N(4) Cu(2) N(2) C(27) -36(1) 1_555 1_555 1_555 1_555 yes
N(4) Cu(2) N(2) C(31) 142(1) 1_555 1_555 1_555 1_555 yes
N(4) C(69) C(68) C(67) 172(11) 1_555 1_555 1_555 1_555 yes
N(4) C(69) C(70) C(71) 0(2) 1_555 1_555 1_555 1_555 yes
N(4) C(73) C(72) C(71) 0(2) 1_555 1_555 1_555 1_555 yes
C(1) C(2) C(3) C(4) -3(2) 1_555 1_555 1_555 1_555 yes
C(1) C(2) C(25) C(26) 27(29) 1_555 1_555 1_555 1_555 yes
C(1) C(6) C(5) C(4) 4(3) 1_555 1_555 1_555 1_555 yes
C(1) C(7) C(8) C(9) 65.4 1_555 1_555 1_555 1_555 yes
C(2) C(1) C(6) C(5) -6(2) 1_555 1_555 1_555 1_555 yes
C(2) C(1) C(7) C(8) -22.1 1_555 1_555 1_555 1_555 yes
C(2) C(3) C(4) C(5) 0(3) 1_555 1_555 1_555 1_555 yes
C(2) C(25) C(26) C(27) -56(42) 1_555 1_555 1_555 1_555 yes
C(3) C(2) C(1) C(6) 5(2) 1_555 1_555 1_555 1_555 yes
C(3) C(2) C(1) C(7) -177(1) 1_555 1_555 1_555 1_555 yes
C(3) C(2) C(25) C(26) -156(28) 1_555 1_555 1_555 1_555 yes
C(3) C(4) C(5) C(6) -1(3) 1_555 1_555 1_555 1_555 yes
C(4) C(3) C(2) C(25) -179(1) 1_555 1_555 1_555 1_555 yes
C(5) C(6) C(1) C(7) 177(1) 1_555 1_555 1_555 1_555 yes
C(6) C(1) C(2) C(25) -177(1) 1_555 1_555 1_555 1_555 yes
C(6) C(1) C(7) C(8) 154.4 1_555 1_555 1_555 1_555 yes
C(7) C(1) C(2) C(25) -1(2) 1_555 1_555 1_555 1_555 yes
C(7) C(8) C(9) C(10) -39(16) 1_555 1_555 1_555 1_555 yes
C(8) C(9) N(1) C(13) -179(1) 1_555 1_555 1_555 1_555 yes
C(8) C(9) C(10) C(11) -176(1) 1_555 1_555 1_555 1_555 yes
C(9) N(1) C(13) C(12) -1(2) 1_555 1_555 1_555 1_555 yes
C(9) N(1) C(13) C(14) 179(1) 1_555 1_555 1_555 1_555 yes
C(9) C(10) C(11) C(12) -6(2) 1_555 1_555 1_555 1_555 yes
C(10) C(9) N(1) C(13) 0(2) 1_555 1_555 1_555 1_555 yes
C(10) C(11) C(12) C(13) 5(2) 1_555 1_555 1_555 1_555 yes
C(11) C(12) C(13) C(14) 178(1) 1_555 1_555 1_555 1_555 yes
C(13) C(14) O(1) C(15) -179(1) 1_555 1_555 1_555 1_555 yes
C(14) O(1) C(15) C(16) 65(1) 1_555 1_555 1_555 1_555 yes
C(14) O(1) C(15) C(20) -62(1) 1_555 1_555 1_555 1_555 yes
C(15) C(16) C(17) C(18) 58(1) 1_555 1_555 1_555 1_555 yes
C(15) C(16) C(17) C(21) -176(1) 1_555 1_555 1_555 1_555 yes
C(15) C(20) C(19) C(18) -55(1) 1_555 1_555 1_555 1_555 yes
C(15) C(20) C(22) C(23) 174(1) 1_555 1_555 1_555 1_555 yes
C(15) C(20) C(22) C(24) -59(1) 1_555 1_555 1_555 1_555 yes
C(16) C(15) C(20) C(19) 54(1) 1_555 1_555 1_555 1_555 yes
C(16) C(15) C(20) C(22) -178(1) 1_555 1_555 1_555 1_555 yes
C(16) C(17) C(18) C(19) -56(1) 1_555 1_555 1_555 1_555 yes
C(17) C(16) C(15) C(20) -58(1) 1_555 1_555 1_555 1_555 yes
C(17) C(18) C(19) C(20) 58(1) 1_555 1_555 1_555 1_555 yes
C(18) C(19) C(20) C(22) 176(1) 1_555 1_555 1_555 1_555 yes
C(19) C(18) C(17) C(21) 179(1) 1_555 1_555 1_555 1_555 yes
C(19) C(20) C(22) C(23) -61(1) 1_555 1_555 1_555 1_555 yes
C(19) C(20) C(22) C(24) 64(1) 1_555 1_555 1_555 1_555 yes
C(25) C(26) C(27) C(28) -46(22) 1_555 1_555 1_555 1_555 yes
C(26) C(27) N(2) C(31) -175(1) 1_555 1_555 1_555 1_555 yes
C(26) C(27) C(28) C(29) 176(2) 1_555 1_555 1_555 1_555 yes
C(27) N(2) C(31) C(30) 0(2) 1_555 1_555 1_555 1_555 yes
C(27) N(2) C(31) C(32) 179(1) 1_555 1_555 1_555 1_555 yes
C(27) C(28) C(29) C(30) -1(3) 1_555 1_555 1_555 1_555 yes
C(28) C(27) N(2) C(31) 0(2) 1_555 1_555 1_555 1_555 yes
C(28) C(29) C(30) C(31) 1(3) 1_555 1_555 1_555 1_555 yes
C(29) C(30) C(31) C(32) 179(1) 1_555 1_555 1_555 1_555 yes
C(31) C(32) O(2) C(33) 179(1) 1_555 1_555 1_555 1_555 yes
C(32) O(2) C(33) C(34) -88(1) 1_555 1_555 1_555 1_555 yes
C(32) O(2) C(33) C(38) 146(1) 1_555 1_555 1_555 1_555 yes
C(33) C(34) C(35) C(36) 54(1) 1_555 1_555 1_555 1_555 yes
C(33) C(34) C(35) C(39) 179(1) 1_555 1_555 1_555 1_555 yes
C(33) C(38) C(37) C(36) -51(1) 1_555 1_555 1_555 1_555 yes
C(33) C(38) C(40) C(41) -69(1) 1_555 1_555 1_555 1_555 yes
C(33) C(38) C(40) C(42) 164(1) 1_555 1_555 1_555 1_555 yes
C(34) C(33) C(38) C(37) 51(1) 1_555 1_555 1_555 1_555 yes
C(34) C(33) C(38) C(40) 178(1) 1_555 1_555 1_555 1_555 yes
C(34) C(35) C(36) C(37) -56(1) 1_555 1_555 1_555 1_555 yes
C(35) C(34) C(33) C(38) -55(1) 1_555 1_555 1_555 1_555 yes
C(35) C(36) C(37) C(38) 56(1) 1_555 1_555 1_555 1_555 yes
C(36) C(37) C(38) C(40) -179(1) 1_555 1_555 1_555 1_555 yes
C(37) C(36) C(35) C(39) -179(1) 1_555 1_555 1_555 1_555 yes
C(37) C(38) C(40) C(41) 55(1) 1_555 1_555 1_555 1_555 yes
C(37) C(38) C(40) C(42) -70(1) 1_555 1_555 1_555 1_555 yes
C(43) C(44) C(45) C(46) -3(2) 1_555 1_555 1_555 1_555 yes
C(43) C(44) C(67) C(68) -7(17) 1_555 1_555 1_555 1_555 yes
C(43) C(48) C(47) C(46) 0(2) 1_555 1_555 1_555 1_555 yes
C(43) C(49) C(50) C(51) -103(25) 1_555 1_555 1_555 1_555 yes
C(44) C(43) C(48) C(47) -1(2) 1_555 1_555 1_555 1_555 yes
C(44) C(43) C(49) C(50) 7(23) 1_555 1_555 1_555 1_555 yes
C(44) C(45) C(46) C(47) 2(3) 1_555 1_555 1_555 1_555 yes
C(44) C(67) C(68) C(69) 12(26) 1_555 1_555 1_555 1_555 yes
C(45) C(44) C(43) C(48) 2(2) 1_555 1_555 1_555 1_555 yes
C(45) C(44) C(43) C(49) -178(1) 1_555 1_555 1_555 1_555 yes
C(45) C(44) C(67) C(68) 171(15) 1_555 1_555 1_555 1_555 yes
C(45) C(46) C(47) C(48) -1(3) 1_555 1_555 1_555 1_555 yes
C(46) C(45) C(44) C(67) 177(1) 1_555 1_555 1_555 1_555 yes
C(47) C(48) C(43) C(49) 179(1) 1_555 1_555 1_555 1_555 yes
C(48) C(43) C(44) C(67) -178(1) 1_555 1_555 1_555 1_555 yes
C(48) C(43) C(49) C(50) -173(22) 1_555 1_555 1_555 1_555 yes
C(49) C(43) C(44) C(67) 0(2) 1_555 1_555 1_555 1_555 yes
C(49) C(50) C(51) C(52) 173(15) 1_555 1_555 1_555 1_555 yes
C(50) C(51) N(3) C(55) -178(1) 1_555 1_555 1_555 1_555 yes
C(50) C(51) C(52) C(53) 179(1) 1_555 1_555 1_555 1_555 yes
C(51) N(3) C(55) C(54) -1(2) 1_555 1_555 1_555 1_555 yes
C(51) N(3) C(55) C(56) -178(1) 1_555 1_555 1_555 1_555 yes
C(51) C(52) C(53) C(54) 0(2) 1_555 1_555 1_555 1_555 yes
C(52) C(51) N(3) C(55) 0(2) 1_555 1_555 1_555 1_555 yes
C(52) C(53) C(54) C(55) 0(2) 1_555 1_555 1_555 1_555 yes
C(53) C(54) C(55) C(56) 178(1) 1_555 1_555 1_555 1_555 yes
C(55) C(56) O(3) C(57) -176(1) 1_555 1_555 1_555 1_555 yes
C(56) O(3) C(57) C(58) 69(1) 1_555 1_555 1_555 1_555 yes
C(56) O(3) C(57) C(62) -59(1) 1_555 1_555 1_555 1_555 yes
C(57) C(58) C(59) C(60) 59(1) 1_555 1_555 1_555 1_555 yes
C(57) C(58) C(59) C(63) -176(1) 1_555 1_555 1_555 1_555 yes
C(57) C(62) C(61) C(60) -52(1) 1_555 1_555 1_555 1_555 yes
C(57) C(62) C(64) C(65) 168(1) 1_555 1_555 1_555 1_555 yes
C(57) C(62) C(64) C(66) -68(1) 1_555 1_555 1_555 1_555 yes
C(58) C(57) C(62) C(61) 54(1) 1_555 1_555 1_555 1_555 yes
C(58) C(57) C(62) C(64) -179(1) 1_555 1_555 1_555 1_555 yes
C(58) C(59) C(60) C(61) -56(1) 1_555 1_555 1_555 1_555 yes
C(59) C(58) C(57) C(62) -60(1) 1_555 1_555 1_555 1_555 yes
C(59) C(60) C(61) C(62) 56(1) 1_555 1_555 1_555 1_555 yes
C(60) C(61) C(62) C(64) -178(1) 1_555 1_555 1_555 1_555 yes
C(61) C(60) C(59) C(63) 177(1) 1_555 1_555 1_555 1_555 yes
C(61) C(62) C(64) C(65) -69(1) 1_555 1_555 1_555 1_555 yes
C(61) C(62) C(64) C(66) 53(1) 1_555 1_555 1_555 1_555 yes
C(67) C(68) C(69) C(70) -9(13) 1_555 1_555 1_555 1_555 yes
C(68) C(69) N(4) C(73) 178(1) 1_555 1_555 1_555 1_555 yes
C(68) C(69) C(70) C(71) -177(1) 1_555 1_555 1_555 1_555 yes
C(69) N(4) C(73) C(72) 0(2) 1_555 1_555 1_555 1_555 yes
C(69) N(4) C(73) C(74) -179(1) 1_555 1_555 1_555 1_555 yes
C(69) C(70) C(71) C(72) 0(2) 1_555 1_555 1_555 1_555 yes
C(70) C(69) N(4) C(73) 0(2) 1_555 1_555 1_555 1_555 yes
C(70) C(71) C(72) C(73) 0(2) 1_555 1_555 1_555 1_555 yes
C(71) C(72) C(73) C(74) 178(1) 1_555 1_555 1_555 1_555 yes
C(73) C(74) O(4) C(75) 178(1) 1_555 1_555 1_555 1_555 yes
C(74) O(4) C(75) C(76) -88(1) 1_555 1_555 1_555 1_555 yes
C(74) O(4) C(75) C(81) 148(1) 1_555 1_555 1_555 1_555 yes
C(75) C(76) C(77) C(78) -179(1) 1_555 1_555 1_555 1_555 yes
C(75) C(76) C(77) C(79) 57(1) 1_555 1_555 1_555 1_555 yes
C(75) C(81) C(80) C(79) -55(1) 1_555 1_555 1_555 1_555 yes
C(75) C(81) C(83) C(82) 165(1) 1_555 1_555 1_555 1_555 yes
C(75) C(81) C(83) C(84) -68(1) 1_555 1_555 1_555 1_555 yes
C(76) C(75) C(81) C(80) 55(1) 1_555 1_555 1_555 1_555 yes
C(76) C(75) C(81) C(83) -178(1) 1_555 1_555 1_555 1_555 yes
C(76) C(77) C(79) C(80) -59(1) 1_555 1_555 1_555 1_555 yes
C(77) C(76) C(75) C(81) -57(1) 1_555 1_555 1_555 1_555 yes
C(77) C(79) C(80) C(81) 58(1) 1_555 1_555 1_555 1_555 yes
C(78) C(77) C(79) C(80) 178(1) 1_555 1_555 1_555 1_555 yes
C(79) C(80) C(81) C(83) 178(1) 1_555 1_555 1_555 1_555 yes
C(80) C(81) C(83) C(82) -70(1) 1_555 1_555 1_555 1_555 yes
C(80) C(81) C(83) C(84) 55(1) 1_555 1_555 1_555 1_555 yes
